data_4340280
loop_
_publ_author_name
'Yao, Hong-Chang'
'Li, Yi-Zhi'
'Song, You'
'Ma, Yun-Sheng'
'Zheng, Li-Min'
'Xin, Xin-Quan'

_publ_section_title
;
 Dodecanuclear manganese(III) phosphonates with cage structures.
;
_journal_issue 1
_journal_name_full 'Inorganic chemistry'
_journal_page_first 59
_journal_page_last 65
_journal_paper_doi 10.1021/ic050775e
_journal_volume 45
_journal_year 2006
_chemical_formula_sum 'C120 H137 Mn12 N6 O51 P7'
_chemical_formula_weight 3355.43
_chemical_name_systematic
; 
 ? 
;
_space_group_IT_number 15
_symmetry_cell_setting monoclinic
_symmetry_space_group_name_Hall '-C 2yc'
_symmetry_space_group_name_H-M 'C 1 2/c 1'
_atom_sites_solution_hydrogens geom
_atom_sites_solution_primary direct
_atom_sites_solution_secondary difmap
_audit_creation_method SHELXL-97
_cell_angle_alpha 90.00
_cell_angle_beta 128.703(9)
_cell_angle_gamma 90.00
_cell_formula_units_Z 8
_cell_length_a 44.499(5)
_cell_length_b 32.321(3)
_cell_length_c 32.849(5)
_cell_measurement_reflns_used 697
_cell_measurement_temperature 293(2)
_cell_measurement_theta_max 14.556
_cell_measurement_theta_min 2.226
_cell_volume 36870(9)
_computing_cell_refinement SMART
_computing_data_collection 'SMART (Bruker, 2000)'
_computing_data_reduction 'SAINT (Bruker, 2000)'
_computing_molecular_graphics SHELXTL
_computing_publication_material SHELXTL
_computing_structure_refinement SHELXTL
_computing_structure_solution 'SHELXTL (Bruker, 2000)'
_diffrn_ambient_temperature 293(2)
_diffrn_measured_fraction_theta_full 1.000
_diffrn_measured_fraction_theta_max 1.000
_diffrn_measurement_device_type 'Bruker Smart Apex CCD area detector'
_diffrn_measurement_method 'phi and omega scans'
_diffrn_radiation_monochromator graphite
_diffrn_radiation_source 'fine-focus sealed tube'
_diffrn_radiation_type MoK\a
_diffrn_radiation_wavelength 0.71073
_diffrn_reflns_av_R_equivalents 0.0296
_diffrn_reflns_av_sigmaI/netI 0.0374
_diffrn_reflns_limit_h_max 53
_diffrn_reflns_limit_h_min -54
_diffrn_reflns_limit_k_max 39
_diffrn_reflns_limit_k_min -39
_diffrn_reflns_limit_l_max 40
_diffrn_reflns_limit_l_min -40
_diffrn_reflns_number 101732
_diffrn_reflns_theta_full 26.00
_diffrn_reflns_theta_max 26.00
_diffrn_reflns_theta_min 0.86
_exptl_absorpt_coefficient_mu 0.919
_exptl_absorpt_correction_T_max 0.85
_exptl_absorpt_correction_T_min 0.80
_exptl_absorpt_correction_type multi-scan
_exptl_absorpt_process_details 'SADABS (Bruker, 2000)'
_exptl_crystal_colour black
_exptl_crystal_density_diffrn 1.209
_exptl_crystal_density_method 'not measured'
_exptl_crystal_description block
_exptl_crystal_F_000 13696
_exptl_crystal_size_max 0.25
_exptl_crystal_size_mid 0.2
_exptl_crystal_size_min 0.18
_refine_diff_density_max 0.608
_refine_diff_density_min -0.864
_refine_diff_density_rms 0.051
_refine_ls_extinction_method none
_refine_ls_goodness_of_fit_ref 1.077
_refine_ls_hydrogen_treatment mixed
_refine_ls_matrix_type fullcycle
_refine_ls_number_parameters 1977
_refine_ls_number_reflns 36248
_refine_ls_number_restraints 0
_refine_ls_restrained_S_all 1.077
_refine_ls_R_factor_all 0.0613
_refine_ls_R_factor_gt 0.0435
_refine_ls_shift/su_max 0.000
_refine_ls_shift/su_mean 0.000
_refine_ls_structure_factor_coef Fsqd
_refine_ls_weighting_details 'calc w=1/[\s^2^(Fo^2^)+(0.0559P)^2^+0.0000P] where P=(Fo^2^+2Fc^2^)/3'
_refine_ls_weighting_scheme calc
_refine_ls_wR_factor_gt 0.0950
_refine_ls_wR_factor_ref 0.0992
_reflns_number_gt 29142
_reflns_number_total 36248
_reflns_threshold_expression >2sigma(I)
_cod_data_source_file ic050775esi20050516_010300.cif
_cod_data_source_block '[Mn12O8(O2CPh)6(O3PC6H9)7(phen)3].10H2O_(41112)'
_cod_depositor_comments
;
The following automatic conversions were performed:

'_symmetry_cell_setting' value 'Monoclinic' changed to 'monoclinic'
according to
/usr/data/users/saulius/automatic-downloads/retrospective/ACS/lib/dictionaries/cif_core.dic
dictionary named 'cif_core.dic' version 2.4.2 from 2011-04-26.

Automatic conversion script
Id: cif_fix_values 2281 2013-09-26 08:29:07Z andrius 
;
_cod_original_cell_volume 36870(8)
_cod_original_sg_symbol_H-M 'C 2/c'
_cod_database_code 4340280

loop_
_symmetry_equiv_pos_as_xyz
'x, y, z'
'-x, y, -z+1/2'
'x+1/2, y+1/2, z'
'-x+1/2, y+1/2, -z+1/2'
'-x, -y, -z'
'x, -y, z-1/2'
'-x+1/2, -y+1/2, -z'
'x+1/2, -y+1/2, z-1/2'

loop_
_atom_site_label
_atom_site_type_symbol
_atom_site_fract_x
_atom_site_fract_y
_atom_site_fract_z
_atom_site_U_iso_or_equiv
_atom_site_adp_type
_atom_site_occupancy
_atom_site_symmetry_multiplicity
_atom_site_calc_flag
_atom_site_refinement_flags
_atom_site_disorder_assembly
_atom_site_disorder_group
Mn1 Mn 0.239209(9) 0.126441(9) 0.696739(11) 0.02664(7) Uani 1 1 d . . .
Mn2 Mn 0.260793(10) 0.040109(11) 0.880928(12) 0.03517(8) Uani 1 1 d . . .
Mn3 Mn 0.105230(10) 0.029523(11) 0.659899(14) 0.03761(8) Uani 1 1 d . . .
Mn4 Mn 0.222898(11) 0.043849(11) 0.626412(13) 0.03548(8) Uani 1 1 d . . .
Mn5 Mn 0.264749(9) 0.023801(9) 0.738442(12) 0.02912(7) Uani 1 1 d . . .
Mn6 Mn 0.314990(11) -0.008989(12) 0.859140(14) 0.04231(9) Uani 1 1 d . . .
Mn7 Mn 0.232088(9) -0.029381(9) 0.781570(12) 0.02912(7) Uani 1 1 d . . .
Mn8 Mn 0.144712(10) -0.063022(10) 0.694158(13) 0.03530(8) Uani 1 1 d . . .
Mn9 Mn 0.180979(9) -0.007698(10) 0.664072(12) 0.02875(7) Uani 1 1 d . . .
Mn10 Mn 0.261138(9) -0.052792(11) 0.667660(13) 0.03359(7) Uani 1 1 d . . .
Mn11 Mn 0.291160(11) -0.089232(12) 0.777798(16) 0.04632(9) Uani 1 1 d . . .
Mn12 Mn 0.205459(10) -0.106298(11) 0.677200(14) 0.04248(9) Uani 1 1 d . . .
P1 P 0.284224(18) 0.09212(2) 0.82085(2) 0.04124(14) Uani 1 1 d . . .
P2 P 0.168439(17) 0.012912(19) 0.78331(2) 0.03609(13) Uani 1 1 d . . .
P3 P 0.154740(17) 0.086251(18) 0.63346(2) 0.03524(12) Uani 1 1 d . . .
P4 P 0.34405(2) -0.01502(2) 0.79577(3) 0.05115(16) Uani 1 1 d . . .
P5 P 0.211950(19) -0.11901(2) 0.77853(3) 0.04411(15) Uani 1 1 d . . .
P6 P 0.174972(18) -0.034881(19) 0.57052(2) 0.03790(13) Uani 1 1 d . . .
P7 P 0.272954(17) -0.142232(16) 0.69119(2) 0.03493(12) Uani 1 1 d . . .
N1 N 0.23840(5) 0.18896(5) 0.71099(6) 0.0258(3) Uani 1 1 d . . .
N2 N 0.29565(5) 0.14476(5) 0.73276(6) 0.0278(3) Uani 1 1 d . . .
N3 N 0.25102(6) 0.07884(7) 0.92132(8) 0.0509(5) Uani 1 1 d . . .
N4 N 0.25412(6) -0.00304(6) 0.92208(8) 0.0503(6) Uani 1 1 d . . .
N5 N 0.06784(6) 0.07373(7) 0.64570(9) 0.0537(6) Uani 1 1 d . . .
N6 N 0.06626(6) 0.02914(6) 0.57787(8) 0.0476(5) Uani 1 1 d . . .
O1 O 0.24990(4) 0.07485(5) 0.68863(6) 0.0345(3) Uani 1 1 d . . .
O2 O 0.27056(5) -0.00132(6) 0.85411(7) 0.0472(4) Uani 1 1 d . . .
O3 O 0.13160(5) -0.01431(5) 0.65870(6) 0.0341(3) Uani 1 1 d . . .
O4 O 0.22073(4) 0.01282(4) 0.73189(5) 0.0252(3) Uani 1 1 d . . .
O5 O 0.24135(5) -0.00297(5) 0.67302(6) 0.0419(4) Uani 1 1 d . . .
O6 O 0.27926(4) -0.03757(4) 0.79574(6) 0.0276(3) Uani 1 1 d . . .
O7 O 0.18770(4) -0.06039(4) 0.69401(5) 0.0356(3) Uani 1 1 d . . .
O8 O 0.24950(4) -0.07522(5) 0.70872(6) 0.0341(3) Uani 1 1 d . . .
O9 O 0.25543(4) 0.11673(5) 0.77476(5) 0.0334(3) Uani 1 1 d . . .
O10 O 0.29113(5) 0.05166(5) 0.80694(6) 0.0408(4) Uani 1 1 d . . .
O11 O 0.26780(4) 0.08603(4) 0.85080(6) 0.0374(4) Uani 1 1 d . . .
O12 O 0.20036(4) 0.03990(5) 0.82174(5) 0.0344(3) Uani 1 1 d . . .
O13 O 0.18374(5) -0.02199(5) 0.76808(5) 0.0407(4) Uani 1 1 d . . .
O14 O 0.13553(4) 0.03658(5) 0.73540(6) 0.0340(3) Uani 1 1 d . . .
O15 O 0.13391(4) 0.07937(5) 0.65349(6) 0.0423(4) Uani 1 1 d . . .
O16 O 0.17307(4) 0.04652(5) 0.63300(5) 0.0354(3) Uani 1 1 d . . .
O17 O 0.18581(4) 0.11745(5) 0.66335(6) 0.0353(3) Uani 1 1 d . . .
O18 O 0.31517(5) 0.01689(5) 0.75624(7) 0.0446(4) Uani 1 1 d . . .
O19 O 0.33059(4) -0.05776(4) 0.77381(6) 0.0300(3) Uani 1 1 d . . .
O20 O 0.35325(4) -0.01079(5) 0.85006(6) 0.0370(3) Uani 1 1 d . . .
O21 O 0.23456(5) -0.08370(5) 0.81127(6) 0.0388(4) Uani 1 1 d . . .
O22 O 0.22670(5) -0.13486(5) 0.75089(6) 0.0429(4) Uani 1 1 d . . .
O23 O 0.17041(5) -0.11062(5) 0.74121(6) 0.0448(4) Uani 1 1 d . . .
O24 O 0.15578(5) -0.03251(4) 0.59437(6) 0.0381(4) Uani 1 1 d . . .
O25 O 0.20618(5) -0.06754(5) 0.59788(6) 0.0408(4) Uani 1 1 d . . .
O26 O 0.18808(5) 0.00541(5) 0.56704(6) 0.0385(4) Uani 1 1 d . . .
O27 O 0.28035(4) -0.10585(4) 0.67023(5) 0.0301(3) Uani 1 1 d . . .
O28 O 0.29685(5) -0.13910(5) 0.74878(6) 0.0419(4) Uani 1 1 d . . .
O29 O 0.22965(5) -0.14779(5) 0.66509(6) 0.0394(4) Uani 1 1 d . . .
O30 O 0.22529(4) 0.14770(5) 0.62221(5) 0.0330(3) Uani 1 1 d . . .
O31 O 0.20464(4) 0.08892(5) 0.57922(5) 0.0310(3) Uani 1 1 d . . .
O32 O 0.31913(5) 0.04606(5) 0.95055(7) 0.0429(4) Uani 1 1 d . . .
O33 O 0.35142(5) 0.01931(6) 0.92469(7) 0.0504(4) Uani 1 1 d . . .
O34 O 0.06541(4) -0.01201(6) 0.65656(7) 0.0464(4) Uani 1 1 d . . .
O35 O 0.10289(5) -0.06553(5) 0.69736(7) 0.0489(4) Uani 1 1 d . . .
O36 O 0.27095(4) 0.03782(4) 0.62632(5) 0.0252(3) Uani 1 1 d . . .
O37 O 0.28568(4) -0.02905(4) 0.63985(5) 0.0337(3) Uani 1 1 d . . .
O38 O 0.33354(5) -0.06590(6) 0.90326(6) 0.0478(4) Uani 1 1 d . . .
O39 O 0.32429(4) -0.11401(5) 0.84744(6) 0.0414(4) Uani 1 1 d . . .
O40 O 0.11340(5) -0.10378(5) 0.62905(7) 0.0452(4) Uani 1 1 d . . .
O41 O 0.15869(5) -0.13763(5) 0.63257(6) 0.0458(4) Uani 1 1 d . . .
C1 C 0.20619(8) 0.21090(8) 0.69710(11) 0.0494(6) Uani 1 1 d . . .
H1 H 0.1822 0.1981 0.6778 0.059 Uiso 1 1 calc R . .
C2 C 0.21022(9) 0.25230(9) 0.71238(12) 0.0668(9) Uani 1 1 d . . .
H2 H 0.1889 0.2672 0.7034 0.080 Uiso 1 1 calc R . .
C3 C 0.24650(8) 0.27108(10) 0.74131(12) 0.0708(10) Uani 1 1 d . . .
H3 H 0.2492 0.2987 0.7512 0.085 Uiso 1 1 calc R . .
C4 C 0.27810(8) 0.24908(8) 0.75523(10) 0.0473(6) Uani 1 1 d . . .
C5 C 0.31467(9) 0.26636(9) 0.78639(11) 0.0609(8) Uani 1 1 d . . .
H5 H 0.3191 0.2930 0.7997 0.073 Uiso 1 1 calc R . .
C6 C 0.34411(9) 0.24179(9) 0.79663(11) 0.0647(9) Uani 1 1 d . . .
H6 H 0.3688 0.2530 0.8181 0.078 Uiso 1 1 calc R . .
C7 C 0.34043(8) 0.20107(9) 0.77755(10) 0.0539(7) Uani 1 1 d . . .
C8 C 0.36964(8) 0.17595(9) 0.78756(10) 0.0486(6) Uani 1 1 d . . .
H8 H 0.3945 0.1864 0.8059 0.058 Uiso 1 1 calc R . .
C9 C 0.36189(7) 0.13532(8) 0.77025(9) 0.0438(6) Uani 1 1 d . . .
H9 H 0.3815 0.1186 0.7769 0.053 Uiso 1 1 calc R . .
C10 C 0.32496(7) 0.11947(7) 0.74301(8) 0.0339(5) Uani 1 1 d . . .
H10 H 0.3198 0.0921 0.7317 0.041 Uiso 1 1 calc R . .
C11 C 0.30332(7) 0.18559(8) 0.75005(9) 0.0422(6) Uani 1 1 d . . .
C12 C 0.27433(7) 0.20792(7) 0.74028(8) 0.0329(5) Uani 1 1 d . . .
C13 C 0.25096(8) 0.12183(9) 0.92146(11) 0.0581(8) Uani 1 1 d . . .
H13 H 0.2582 0.1363 0.9043 0.070 Uiso 1 1 calc R . .
C14 C 0.24008(7) 0.14320(9) 0.94725(10) 0.0485(6) Uani 1 1 d . . .
H14 H 0.2400 0.1720 0.9474 0.058 Uiso 1 1 calc R . .
C15 C 0.22935(8) 0.12109(10) 0.97292(11) 0.0559(7) Uani 1 1 d . . .
H15 H 0.2215 0.1353 0.9894 0.067 Uiso 1 1 calc R . .
C16 C 0.23034(7) 0.07776(9) 0.97421(10) 0.0504(7) Uani 1 1 d . . .
C17 C 0.22166(9) 0.05452(10) 1.00145(12) 0.0579(7) Uani 1 1 d . . .
H17 H 0.2144 0.0678 1.0192 0.070 Uiso 1 1 calc R . .
C18 C 0.22386(8) 0.01174(10) 1.00228(11) 0.0561(7) Uani 1 1 d . . .
H18 H 0.2186 -0.0034 1.0212 0.067 Uiso 1 1 calc R . .
C19 C 0.23387(8) -0.00873(9) 0.97500(13) 0.0618(8) Uani 1 1 d . . .
C20 C 0.23657(9) -0.05213(9) 0.97393(12) 0.0633(8) Uani 1 1 d . . .
H20 H 0.2304 -0.0687 0.9910 0.076 Uiso 1 1 calc R . .
C21 C 0.24827(8) -0.07028(11) 0.94782(11) 0.0548(7) Uani 1 1 d . . .
H21 H 0.2503 -0.0989 0.9476 0.066 Uiso 1 1 calc R . .
C22 C 0.25701(8) -0.04503(9) 0.92171(11) 0.0543(7) Uani 1 1 d . . .
H22 H 0.2648 -0.0570 0.9040 0.065 Uiso 1 1 calc R . .
C23 C 0.24231(8) 0.01440(9) 0.94796(10) 0.0552(7) Uani 1 1 d . . .
C24 C 0.24053(7) 0.05727(8) 0.94659(11) 0.0556(8) Uani 1 1 d . . .
C25 C 0.06984(8) 0.09719(8) 0.68258(11) 0.0586(8) Uani 1 1 d . . .
H25 H 0.0893 0.0924 0.7179 0.070 Uiso 1 1 calc R . .
C26 C 0.04246(9) 0.12811(7) 0.66643(11) 0.0500(7) Uani 1 1 d . . .
H26 H 0.0436 0.1438 0.6910 0.060 Uiso 1 1 calc R . .
C27 C 0.01351(8) 0.13531(10) 0.61334(12) 0.0588(7) Uani 1 1 d . . .
H27 H -0.0046 0.1559 0.6025 0.071 Uiso 1 1 calc R . .
C28 C 0.01178(9) 0.11177(7) 0.57674(11) 0.0513(7) Uani 1 1 d . . .
C29 C -0.01826(8) 0.11818(10) 0.52461(12) 0.0611(8) Uani 1 1 d . . .
H29 H -0.0373 0.1376 0.5139 0.073 Uiso 1 1 calc R . .
C30 C -0.01899(8) 0.09421(10) 0.48834(12) 0.0582(7) Uani 1 1 d . . .
H30 H -0.0388 0.0987 0.4530 0.070 Uiso 1 1 calc R . .
C31 C 0.00957(8) 0.06282(9) 0.50318(11) 0.0534(7) Uani 1 1 d . . .
C32 C 0.01149(9) 0.03791(10) 0.47040(13) 0.0618(8) Uani 1 1 d . . .
H32 H -0.0066 0.0409 0.4344 0.074 Uiso 1 1 calc R . .
C33 C 0.04043(9) 0.00869(11) 0.49145(12) 0.0616(8) Uani 1 1 d . . .
H33 H 0.0414 -0.0083 0.4694 0.074 Uiso 1 1 calc R . .
C34 C 0.06813(8) 0.00436(8) 0.54514(10) 0.0459(6) Uani 1 1 d . . .
H34 H 0.0878 -0.0150 0.5590 0.055 Uiso 1 1 calc R . .
C35 C 0.03682(8) 0.05869(9) 0.55675(11) 0.0546(7) Uani 1 1 d . . .
C36 C 0.03898(7) 0.08124(7) 0.59293(12) 0.0458(6) Uani 1 1 d . . .
C37 C 0.32917(7) 0.11975(8) 0.86331(9) 0.0405(5) Uani 1 1 d . . .
C38 C 0.35724(7) 0.11006(8) 0.86093(9) 0.0416(5) Uani 1 1 d . . .
H38 H 0.3543 0.0986 0.8326 0.050 Uiso 1 1 calc R . .
C39 C 0.39535(7) 0.12156(8) 0.91408(9) 0.0407(5) Uani 1 1 d . . .
H39A H 0.4104 0.0963 0.9286 0.049 Uiso 1 1 calc R . .
H39B H 0.4090 0.1398 0.9071 0.049 Uiso 1 1 calc R . .
C40 C 0.39680(7) 0.14181(8) 0.95738(9) 0.0408(5) Uani 1 1 d . . .
H40A H 0.3898 0.1220 0.9724 0.049 Uiso 1 1 calc R . .
H40B H 0.4225 0.1520 0.9848 0.049 Uiso 1 1 calc R . .
C41 C 0.36825(7) 0.17726(8) 0.93241(8) 0.0403(5) Uani 1 1 d . . .
H41A H 0.3772 0.1986 0.9216 0.048 Uiso 1 1 calc R . .
H41B H 0.3660 0.1892 0.9575 0.048 Uiso 1 1 calc R . .
C42 C 0.32928(7) 0.16125(8) 0.88541(8) 0.0395(5) Uani 1 1 d . . .
H42A H 0.3180 0.1818 0.8579 0.047 Uiso 1 1 calc R . .
H42B H 0.3127 0.1590 0.8950 0.047 Uiso 1 1 calc R . .
C43 C 0.14900(7) -0.01195(7) 0.81118(9) 0.0360(5) Uani 1 1 d . . .
C44 C 0.12502(8) 0.01649(9) 0.81759(11) 0.0565(7) Uani 1 1 d . . .
H44A H 0.1416 0.0339 0.8481 0.068 Uiso 1 1 calc R . .
H44B H 0.1088 0.0341 0.7872 0.068 Uiso 1 1 calc R . .
C45 C 0.10050(8) -0.01100(9) 0.82388(10) 0.0487(6) Uani 1 1 d . . .
H45A H 0.0780 -0.0196 0.7895 0.058 Uiso 1 1 d R . .
H45B H 0.0913 0.0051 0.8364 0.058 Uiso 1 1 d R . .
C46 C 0.12095(9) -0.04924(10) 0.85681(12) 0.0568(7) Uani 1 1 d . . .
H46A H 0.1025 -0.0648 0.8573 0.068 Uiso 1 1 calc R . .
H46B H 0.1410 -0.0400 0.8923 0.068 Uiso 1 1 calc R . .
C47 C 0.13938(8) -0.07932(9) 0.84243(10) 0.0564(7) Uani 1 1 d . . .
H47A H 0.1591 -0.0958 0.8724 0.068 Uiso 1 1 calc R . .
H47B H 0.1202 -0.0977 0.8147 0.068 Uiso 1 1 calc R . .
C48 C 0.15687(6) -0.05218(7) 0.82450(9) 0.0350(5) Uani 1 1 d . . .
H48 H 0.1748 -0.0645 0.8225 0.042 Uiso 1 1 calc R . .
C49 C 0.12190(7) 0.10550(7) 0.56773(9) 0.0345(5) Uani 1 1 d . . .
C50 C 0.10787(8) 0.14920(9) 0.56037(11) 0.0574(7) Uani 1 1 d . . .
H50A H 0.1212 0.1674 0.5528 0.069 Uiso 1 1 calc R . .
H50B H 0.1122 0.1591 0.5916 0.069 Uiso 1 1 calc R . .
C51 C 0.06454(8) 0.14797(10) 0.51410(11) 0.0553(7) Uani 1 1 d . . .
H51A H 0.0525 0.1747 0.5079 0.066 Uiso 1 1 calc R . .
H51B H 0.0512 0.1272 0.5189 0.066 Uiso 1 1 calc R . .
C52 C 0.06624(9) 0.13599(9) 0.46996(12) 0.0652(9) Uani 1 1 d . . .
H52A H 0.0399 0.1356 0.4378 0.078 Uiso 1 1 calc R . .
H52B H 0.0792 0.1584 0.4669 0.078 Uiso 1 1 calc R . .
C53 C 0.08487(8) 0.09627(9) 0.47179(11) 0.0579(8) Uani 1 1 d . . .
H53A H 0.0984 0.1008 0.4579 0.069 Uiso 1 1 calc R . .
H53B H 0.0653 0.0753 0.4507 0.069 Uiso 1 1 calc R . .
C54 C 0.11293(7) 0.08179(8) 0.52809(10) 0.0423(5) Uani 1 1 d . . .
H54 H 0.1242 0.0558 0.5352 0.051 Uiso 1 1 calc R . .
C55 C 0.38773(8) -0.00564(9) 0.80425(11) 0.0492(6) Uani 1 1 d . . .
C56 C 0.42119(8) 0.00190(8) 0.86080(10) 0.0442(6) Uani 1 1 d . . .
H56A H 0.4166 0.0268 0.8726 0.053 Uiso 1 1 calc R . .
H56B H 0.4236 -0.0211 0.8817 0.053 Uiso 1 1 calc R . .
C57 C 0.45783(7) 0.00645(9) 0.86788(10) 0.0467(6) Uani 1 1 d . . .
H57A H 0.4758 -0.0137 0.8940 0.056 Uiso 1 1 calc R . .
H57B H 0.4682 0.0335 0.8831 0.056 Uiso 1 1 calc R . .
C58 C 0.45892(8) 0.00225(9) 0.82321(12) 0.0539(7) Uani 1 1 d . . .
H58A H 0.4670 -0.0256 0.8232 0.065 Uiso 1 1 calc R . .
H58B H 0.4781 0.0211 0.8288 0.065 Uiso 1 1 calc R . .
C59 C 0.42091(8) 0.01093(8) 0.77021(10) 0.0434(6) Uani 1 1 d . . .
H59A H 0.4219 -0.0004 0.7437 0.052 Uiso 1 1 calc R . .
H59B H 0.4179 0.0407 0.7651 0.052 Uiso 1 1 calc R . .
C60 C 0.38530(7) -0.00662(8) 0.76164(10) 0.0477(6) Uani 1 1 d . . .
H60 H 0.3640 -0.0170 0.7298 0.057 Uiso 1 1 calc R . .
C61 C 0.22174(7) -0.15752(9) 0.82517(10) 0.0486(6) Uani 1 1 d . . .
C62 C 0.18778(8) -0.16253(9) 0.82567(13) 0.0627(8) Uani 1 1 d . . .
H62A H 0.1856 -0.1384 0.8413 0.075 Uiso 1 1 calc R . .
H62B H 0.1640 -0.1656 0.7904 0.075 Uiso 1 1 calc R . .
C63 C 0.19526(8) -0.20059(11) 0.85713(11) 0.0560(7) Uani 1 1 d . . .
H63A H 0.1846 -0.2239 0.8333 0.067 Uiso 1 1 calc R . .
H63B H 0.1804 -0.1979 0.8693 0.067 Uiso 1 1 calc R . .
C64 C 0.23604(8) -0.21225(9) 0.90402(12) 0.0600(8) Uani 1 1 d . . .
H64A H 0.2365 -0.2397 0.9162 0.072 Uiso 1 1 calc R . .
H64B H 0.2459 -0.1928 0.9323 0.072 Uiso 1 1 calc R . .
C65 C 0.26027(9) -0.21107(9) 0.88577(13) 0.0626(8) Uani 1 1 d . . .
H65A H 0.2871 -0.2125 0.9166 0.075 Uiso 1 1 calc R . .
H65B H 0.2548 -0.2362 0.8660 0.075 Uiso 1 1 calc R . .
C66 C 0.25634(9) -0.17509(11) 0.85306(11) 0.0585(8) Uani 1 1 d . . .
H66 H 0.2760 -0.1663 0.8526 0.070 Uiso 1 1 calc R . .
C67 C 0.13658(7) -0.05411(9) 0.50655(11) 0.0487(6) Uani 1 1 d . . .
C68 C 0.11701(8) -0.02016(10) 0.46563(10) 0.0586(8) Uani 1 1 d . . .
H68A H 0.1358 -0.0065 0.4643 0.070 Uiso 1 1 calc R . .
H68B H 0.1062 0.0003 0.4749 0.070 Uiso 1 1 calc R . .
C69 C 0.08503(8) -0.03846(7) 0.41222(12) 0.0511(7) Uani 1 1 d . . .
H69A H 0.0956 -0.0446 0.3945 0.061 Uiso 1 1 calc R . .
H69B H 0.0652 -0.0176 0.3919 0.061 Uiso 1 1 calc R . .
C70 C 0.06613(7) -0.07786(9) 0.41295(10) 0.0487(7) Uani 1 1 d . . .
H70A H 0.0528 -0.0716 0.4269 0.058 Uiso 1 1 calc R . .
H70B H 0.0474 -0.0881 0.3777 0.058 Uiso 1 1 calc R . .
C71 C 0.09645(8) -0.11064(10) 0.44623(10) 0.0586(7) Uani 1 1 d . . .
H71A H 0.1098 -0.1172 0.4325 0.070 Uiso 1 1 calc R . .
H71B H 0.0846 -0.1357 0.4464 0.070 Uiso 1 1 calc R . .
C72 C 0.12480(8) -0.09315(7) 0.50171(12) 0.0528(7) Uani 1 1 d . . .
H72 H 0.1334 -0.1091 0.5308 0.063 Uiso 1 1 calc R . .
C73 C 0.28617(7) -0.18988(8) 0.67734(10) 0.0452(6) Uani 1 1 d . . .
C74 C 0.25427(8) -0.21942(7) 0.63859(12) 0.0524(7) Uani 1 1 d . . .
H74A H 0.2354 -0.2050 0.6061 0.063 Uiso 1 1 calc R . .
H74B H 0.2414 -0.2293 0.6521 0.063 Uiso 1 1 calc R . .
C75 C 0.27040(8) -0.25615(10) 0.62850(11) 0.0636(8) Uani 1 1 d . . .
H75A H 0.2669 -0.2807 0.6422 0.076 Uiso 1 1 calc R . .
H75B H 0.2546 -0.2597 0.5910 0.076 Uiso 1 1 calc R . .
C76 C 0.31220(10) -0.25539(10) 0.65018(13) 0.0690(9) Uani 1 1 d . . .
H76A H 0.3203 -0.2831 0.6498 0.083 Uiso 1 1 calc R . .
H76B H 0.3147 -0.2380 0.6284 0.083 Uiso 1 1 calc R . .
C77 C 0.33765(9) -0.23885(9) 0.70566(12) 0.0635(8) Uani 1 1 d . . .
H77A H 0.3376 -0.2583 0.7281 0.076 Uiso 1 1 calc R . .
H77B H 0.3639 -0.2364 0.7180 0.076 Uiso 1 1 calc R . .
C78 C 0.32399(8) -0.19701(9) 0.70918(11) 0.0563(7) Uani 1 1 d . . .
H78 H 0.3414 -0.1770 0.7327 0.068 Uiso 1 1 calc R . .
C79 C 0.20736(8) 0.12641(7) 0.58329(9) 0.0480(7) Uani 1 1 d . . .
C80 C 0.18774(8) 0.14931(7) 0.53229(9) 0.0450(6) Uani 1 1 d . . .
C81 C 0.18909(7) 0.19229(8) 0.53445(11) 0.0463(6) Uani 1 1 d . . .
H81 H 0.2006 0.2058 0.5660 0.056 Uiso 1 1 calc R . .
C82 C 0.17321(8) 0.21490(9) 0.48932(11) 0.0613(8) Uani 1 1 d . . .
H82 H 0.1740 0.2436 0.4908 0.074 Uiso 1 1 calc R . .
C83 C 0.15615(8) 0.19519(9) 0.44180(10) 0.0468(6) Uani 1 1 d . . .
H83 H 0.1457 0.2106 0.4117 0.056 Uiso 1 1 calc R . .
C84 C 0.15491(8) 0.15206(9) 0.43990(11) 0.0493(6) Uani 1 1 d . . .
H84 H 0.1435 0.1385 0.4084 0.059 Uiso 1 1 calc R . .
C85 C 0.17066(7) 0.12920(7) 0.48510(9) 0.0457(6) Uani 1 1 d . . .
H85 H 0.1697 0.1004 0.4837 0.055 Uiso 1 1 calc R . .
C86 C 0.34679(7) 0.03874(9) 0.95224(10) 0.0518(7) Uani 1 1 d . . .
C87 C 0.38500(7) 0.05317(9) 1.00141(10) 0.0465(6) Uani 1 1 d . . .
C88 C 0.38549(8) 0.07844(9) 1.03617(11) 0.0514(7) Uani 1 1 d . . .
H88 H 0.3627 0.0842 1.0305 0.062 Uiso 1 1 calc R . .
C89 C 0.41985(8) 0.09509(9) 1.07917(12) 0.0579(8) Uani 1 1 d . . .
H89 H 0.4201 0.1117 1.1026 0.069 Uiso 1 1 calc R . .
C90 C 0.45402(10) 0.08688(10) 1.08721(13) 0.0694(9) Uani 1 1 d . . .
H90 H 0.4771 0.0981 1.1159 0.083 Uiso 1 1 calc R . .
C91 C 0.45343(10) 0.06174(10) 1.05189(12) 0.0626(8) Uani 1 1 d . . .
H91 H 0.4761 0.0560 1.0571 0.075 Uiso 1 1 calc R . .
C92 C 0.41873(8) 0.04552(9) 1.00916(11) 0.0621(8) Uani 1 1 d . . .
H92 H 0.4182 0.0292 0.9854 0.075 Uiso 1 1 calc R . .
C93 C 0.07414(7) -0.04509(8) 0.67921(9) 0.0468(6) Uani 1 1 d . . .
C94 C 0.04282(7) -0.06370(8) 0.67886(8) 0.0363(5) Uani 1 1 d . . .
C95 C 0.01168(8) -0.03978(9) 0.66496(10) 0.0478(6) Uani 1 1 d . . .
H95 H 0.0094 -0.0126 0.6542 0.057 Uiso 1 1 calc R . .
C96 C -0.01599(7) -0.05652(8) 0.66720(10) 0.0467(6) Uani 1 1 d . . .
H96 H -0.0367 -0.0404 0.6581 0.056 Uiso 1 1 calc R . .
C97 C -0.01275(8) -0.09738(9) 0.68302(11) 0.0513(6) Uani 1 1 d . . .
H97 H -0.0313 -0.1086 0.6844 0.062 Uiso 1 1 calc R . .
C98 C 0.01815(8) -0.12112(9) 0.69664(10) 0.0537(7) Uani 1 1 d . . .
H98 H 0.0202 -0.1484 0.7070 0.064 Uiso 1 1 calc R . .
C99 C 0.04621(6) -0.10440(8) 0.69489(10) 0.0440(6) Uani 1 1 d . . .
H99 H 0.0671 -0.1204 0.7044 0.053 Uiso 1 1 calc R . .
C100 C 0.28913(7) 0.00690(7) 0.63240(9) 0.0351(5) Uani 1 1 d . . .
C101 C 0.31320(7) 0.01294(8) 0.61518(9) 0.0428(5) Uani 1 1 d . . .
C102 C 0.32492(7) 0.05120(8) 0.61037(12) 0.0522(7) Uani 1 1 d . . .
H102 H 0.3195 0.0751 0.6204 0.063 Uiso 1 1 calc R . .
C103 C 0.34477(8) 0.05376(7) 0.59057(10) 0.0458(6) Uani 1 1 d . . .
H103 H 0.3526 0.0794 0.5874 0.055 Uiso 1 1 calc R . .
C104 C 0.35293(7) 0.01775(7) 0.57543(8) 0.0355(5) Uani 1 1 d . . .
H104 H 0.3662 0.0195 0.5621 0.043 Uiso 1 1 calc R . .
C105 C 0.34133(7) -0.02039(7) 0.58030(8) 0.0361(5) Uani 1 1 d . . .
H105 H 0.3466 -0.0443 0.5700 0.043 Uiso 1 1 calc R . .
C106 C 0.32177(7) -0.02294(7) 0.60054(8) 0.0344(5) Uani 1 1 d . . .
H106 H 0.3144 -0.0486 0.6044 0.041 Uiso 1 1 calc R . .
C107 C 0.33474(8) -0.10027(9) 0.88907(11) 0.0579(8) Uani 1 1 d . . .
C108 C 0.35063(8) -0.13496(9) 0.92889(11) 0.0601(8) Uani 1 1 d . . .
C109 C 0.35916(8) -0.12469(9) 0.97577(12) 0.0594(7) Uani 1 1 d . . .
H109 H 0.3550 -0.0978 0.9814 0.071 Uiso 1 1 calc R . .
C110 C 0.37391(8) -0.15427(9) 1.01488(12) 0.0551(7) Uani 1 1 d . . .
H110 H 0.3798 -0.1470 1.0466 0.066 Uiso 1 1 calc R . .
C111 C 0.37977(8) -0.19433(12) 1.00663(13) 0.0656(9) Uani 1 1 d . . .
H111 H 0.3894 -0.2142 1.0325 0.079 Uiso 1 1 calc R . .
C112 C 0.37117(8) -0.20474(9) 0.95908(12) 0.0597(8) Uani 1 1 d . . .
H112 H 0.3753 -0.2316 0.9535 0.072 Uiso 1 1 calc R . .
C113 C 0.35655(8) -0.17547(9) 0.92056(12) 0.0633(8) Uani 1 1 d . . .
H113 H 0.3506 -0.1827 0.8888 0.076 Uiso 1 1 calc R . .
C114 C 0.12707(7) -0.13229(6) 0.62114(9) 0.0362(5) Uani 1 1 d . . .
C115 C 0.10025(7) -0.16889(8) 0.59205(10) 0.0510(7) Uani 1 1 d . . .
C116 C 0.07322(8) -0.18095(9) 0.59830(10) 0.0499(6) Uani 1 1 d . . .
H116 H 0.0718 -0.1671 0.6219 0.060 Uiso 1 1 calc R . .
C117 C 0.04859(9) -0.21339(9) 0.56949(11) 0.0571(7) Uani 1 1 d . . .
H117 H 0.0305 -0.2213 0.5736 0.069 Uiso 1 1 calc R . .
C118 C 0.05071(9) -0.23432(11) 0.53430(13) 0.0673(9) Uani 1 1 d . . .
H118 H 0.0340 -0.2561 0.5147 0.081 Uiso 1 1 calc R . .
C119 C 0.07781(9) -0.22257(8) 0.52853(14) 0.0604(8) Uani 1 1 d . . .
H119 H 0.0796 -0.2368 0.5055 0.073 Uiso 1 1 calc R . .
C120 C 0.10219(7) -0.18977(8) 0.55702(10) 0.0463(6) Uani 1 1 d . . .
H120 H 0.1200 -0.1817 0.5526 0.056 Uiso 1 1 calc R . .
O1W O 0.52623(17) 0.20018(19) 0.4206(2) 0.0468(14) Uani 0.30 1 d P . .
H1WA H 0.5148 0.2030 0.4337 0.056 Uiso 0.30 1 d PR . .
H1WB H 0.5121 0.2098 0.3898 0.056 Uiso 0.30 1 d PR . .
O2W O 0.54414(16) 0.96646(17) 0.3231(2) 0.0399(12) Uani 0.30 1 d P . .
H2WA H 0.5358 0.9486 0.3328 0.048 Uiso 0.30 1 d PR . .
H2WB H 0.5638 0.9569 0.3276 0.048 Uiso 0.30 1 d PR . .
O3W O 0.4997(8) 0.34170(13) 0.2557(9) 0.037(4) Uani 0.30 1 d P . .
H3WA H 0.4911 0.3393 0.2724 0.044 Uiso 0.30 1 d PR . .
H3WB H 0.4823 0.3350 0.2240 0.044 Uiso 0.30 1 d PR . .
O4W O 0.55088(15) 0.26325(15) 0.40104(18) 0.0373(12) Uani 0.30 1 d P . .
H4WA H 0.5393 0.2635 0.4140 0.045 Uiso 0.30 1 d PR . .
H4WB H 0.5613 0.2397 0.4063 0.045 Uiso 0.30 1 d PR . .
O5W O 0.12230(17) 0.86382(19) 0.3299(3) 0.0495(14) Uani 0.30 1 d P . .
H5WA H 0.1271 0.8410 0.3457 0.059 Uiso 0.30 1 d PR . .
H5WB H 0.1065 0.8598 0.2972 0.059 Uiso 0.30 1 d PR . .
O6W O 0.3248(2) 0.7130(2) 0.4824(3) 0.0633(18) Uani 0.30 1 d P . .
H6WA H 0.3221 0.6905 0.4934 0.076 Uiso 0.30 1 d PR . .
H6WB H 0.3106 0.7316 0.4809 0.076 Uiso 0.30 1 d PR . .
O7W O 0.97577(18) 0.23528(19) 0.1360(2) 0.0503(14) Uani 0.30 1 d P . .
H7WA H 0.9628 0.2297 0.1463 0.060 Uiso 0.30 1 d PR . .
H7WB H 0.9965 0.2475 0.1604 0.060 Uiso 0.30 1 d PR . .
O8W O 0.55089(15) 0.87996(15) 0.33618(17) 0.0342(11) Uani 0.30 1 d P . .
H8WA H 0.5666 0.8962 0.3612 0.051 Uiso 0.30 1 d PR . .
H8WB H 0.5618 0.8686 0.3252 0.051 Uiso 0.30 1 d PR . .
O9W O 0.59751(15) 0.86877(17) 0.6591(2) 0.0390(12) Uani 0.30 1 d P . .
H9WA H 0.5870 0.8484 0.6623 0.047 Uiso 0.30 1 d PR . .
H9WB H 0.5804 0.8866 0.6386 0.047 Uiso 0.30 1 d PR . .
O10W O 0.34858(16) 0.87315(17) 0.6072(2) 0.0390(12) Uani 0.30 1 d P . .
H10E H 0.3474 0.8483 0.6145 0.047 Uiso 0.30 1 d PR . .
H10F H 0.3363 0.8888 0.6131 0.047 Uiso 0.30 1 d PR . .
O11W O 0.44041(16) 0.75303(17) 0.7311(2) 0.0436(13) Uani 0.30 1 d P . .
H11E H 0.4359 0.7282 0.7342 0.052 Uiso 0.30 1 d PR . .
H11F H 0.4221 0.7619 0.7008 0.052 Uiso 0.30 1 d PR . .
O12W O 0.55295(16) 0.91697(19) 0.3897(2) 0.0467(13) Uani 0.30 1 d P . .
H12E H 0.5439 0.8985 0.3977 0.056 Uiso 0.30 1 d PR . .
H12F H 0.5385 0.9381 0.3779 0.056 Uiso 0.30 1 d PR . .
O13W O 0.41406(15) 0.81661(17) 0.18045(19) 0.0395(12) Uani 0.30 1 d P . .
H13E H 0.4092 0.8010 0.1965 0.047 Uiso 0.30 1 d PR . .
H13F H 0.4130 0.8026 0.1576 0.047 Uiso 0.30 1 d PR . .
O14W O 0.01760(15) 0.66516(14) 0.01022(17) 0.0319(11) Uani 0.30 1 d P . .
H14E H 0.0251 0.6478 0.0344 0.038 Uiso 0.30 1 d PR . .
H14F H 0.0368 0.6732 0.0124 0.038 Uiso 0.30 1 d PR . .
O15W O 0.00733(19) 0.6815(2) 0.6067(3) 0.0587(17) Uani 0.30 1 d P . .
H15E H 0.0152 0.6568 0.6100 0.070 Uiso 0.30 1 d PR . .
H15F H -0.0049 0.6893 0.5753 0.070 Uiso 0.30 1 d PR . .
O16W O 0.95369(15) 0.20334(16) 0.1917(2) 0.0349(11) Uani 0.30 1 d P . .
H16E H 0.9399 0.1993 0.2010 0.042 Uiso 0.30 1 d PR . .
H16F H 0.9427 0.2208 0.1668 0.042 Uiso 0.30 1 d PR . .
O17W O 0.30553(16) 0.73733(17) 0.5224(2) 0.0399(12) Uani 0.30 1 d P . .
H17E H 0.2832 0.7468 0.4985 0.048 Uiso 0.30 1 d PR . .
H17F H 0.3174 0.7537 0.5483 0.048 Uiso 0.30 1 d PR . .
O18W O 0.29897(14) 0.65222(15) 0.45299(17) 0.0309(10) Uani 0.30 1 d P . .
H18E H 0.2973 0.6280 0.4615 0.037 Uiso 0.30 1 d PR . .
H18F H 0.3137 0.6519 0.4448 0.037 Uiso 0.30 1 d PR . .
O19W O 0.18430(19) 0.8798(2) 0.2606(2) 0.0583(17) Uani 0.30 1 d P . .
H19E H 0.1864 0.8573 0.2757 0.070 Uiso 0.30 1 d PR . .
H19F H 0.1611 0.8882 0.2421 0.070 Uiso 0.30 1 d PR . .
O20W O 0.46760(19) 0.8545(2) 0.3107(3) 0.0584(17) Uani 0.30 1 d P A 1
H20A H 0.4516 0.8541 0.2775 0.070 Uiso 0.30 1 d PR A 1
H20B H 0.4658 0.8778 0.3210 0.070 Uiso 0.30 1 d PR A 1
O21W O 0.43282(19) 0.8152(2) 0.6884(3) 0.0617(18) Uani 0.30 1 d P . .
H21E H 0.4571 0.8184 0.7083 0.074 Uiso 0.30 1 d PR . .
H21F H 0.4233 0.8219 0.6574 0.074 Uiso 0.30 1 d PR . .
O22W O 0.51494(19) 0.0245(2) 0.0173(3) 0.0589(17) Uani 0.30 1 d P . .
H22F H 0.4990 0.0090 -0.0085 0.088 Uiso 0.30 1 d PR . .
H22E H 0.5151 0.0482 0.0064 0.088 Uiso 0.30 1 d PR . .
O23W O 0.38908(19) 0.7767(2) 0.6429(2) 0.0600(17) Uani 0.30 1 d P . .
H23E H 0.3985 0.7770 0.6270 0.072 Uiso 0.30 1 d PR . .
H23F H 0.3676 0.7893 0.6247 0.072 Uiso 0.30 1 d PR . .
O24W O 0.5617(2) 0.0598(2) 0.0409(3) 0.0582(17) Uani 0.30 1 d P . .
H24E H 0.5637 0.0738 0.0645 0.070 Uiso 0.30 1 d PR . .
H24F H 0.5852 0.0540 0.0568 0.070 Uiso 0.30 1 d PR . .
O25W O 0.30737(17) 0.8240(2) 0.0811(2) 0.0627(19) Uani 0.30 1 d P . .
H25E H 0.3033 0.8045 0.0946 0.075 Uiso 0.30 1 d PR . .
H25F H 0.3102 0.8139 0.0598 0.075 Uiso 0.30 1 d PR . .
O26W O 0.07312(17) 0.7686(2) 0.1297(2) 0.0531(16) Uani 0.30 1 d P . .
H26E H 0.0788 0.7483 0.1498 0.064 Uiso 0.30 1 d PR . .
H26F H 0.0737 0.7609 0.1054 0.064 Uiso 0.30 1 d PR . .
O27W O 0.41729(17) 0.7284(2) 0.2458(2) 0.0597(17) Uani 0.30 1 d P . .
H27E H 0.4127 0.7111 0.2608 0.072 Uiso 0.30 1 d PR . .
H27F H 0.4162 0.7528 0.2545 0.072 Uiso 0.30 1 d PR . .
O28W O 0.12661(18) 0.8236(2) 0.1989(3) 0.0632(19) Uani 0.30 1 d P . .
H28E H 0.1109 0.8394 0.1978 0.076 Uiso 0.30 1 d PR . .
H28F H 0.1173 0.8167 0.1680 0.076 Uiso 0.30 1 d PR . .
O29W O 0.53319(19) 0.2972(2) 0.3421(3) 0.0563(16) Uani 0.30 1 d P . .
H29W H 0.5291 0.2776 0.3219 0.084 Uiso 0.30 1 d PR . .
H29F H 0.5227 0.3193 0.3244 0.084 Uiso 0.30 1 d PR . .
O30W O 0.38930(18) 0.8834(2) 0.6828(2) 0.0593(17) Uani 0.30 1 d P . .
H30E H 0.3822 0.8588 0.6821 0.071 Uiso 0.30 1 d PR . .
H30F H 0.3703 0.8997 0.6695 0.071 Uiso 0.30 1 d PR . .
O31W O 0.32145(16) 0.80159(16) 0.4887(2) 0.0374(12) Uani 0.30 1 d P . .
H31E H 0.3200 0.7783 0.4994 0.045 Uiso 0.30 1 d PR . .
H31F H 0.3087 0.8008 0.4559 0.045 Uiso 0.30 1 d PR . .
O32W O 0.4931(3) 0.1115(3) 0.2892(4) 0.054(2) Uani 0.20 1 d P . .
H32E H 0.4879 0.0883 0.2739 0.065 Uiso 0.20 1 d PR . .
H32F H 0.4824 0.1308 0.2667 0.065 Uiso 0.20 1 d PR . .
O33W O 0.5000 0.4467(2) 0.2500 0.0586(18) Uani 0.40 2 d SP . .
H33E H 0.4929 0.4651 0.2608 0.070 Uiso 0.20 1 d PR . .
H33F H 0.5242 0.4433 0.2722 0.070 Uiso 0.20 1 d PR . .
O34W O 0.50770(17) 0.84921(18) 0.3278(2) 0.0460(14) Uani 0.30 1 d P B 2
H34W H 0.5144 0.8290 0.3485 0.055 Uiso 0.30 1 d PR B 2
H34F H 0.5015 0.8378 0.3002 0.055 Uiso 0.30 1 d PR B 2

loop_
_atom_site_aniso_label
_atom_site_aniso_U_11
_atom_site_aniso_U_22
_atom_site_aniso_U_33
_atom_site_aniso_U_23
_atom_site_aniso_U_13
_atom_site_aniso_U_12
Mn1 0.04064(17) 0.02473(14) 0.02068(14) -0.00128(11) 0.02215(14) -0.00212(12)
Mn2 0.04207(19) 0.04627(19) 0.02173(15) 0.00124(13) 0.02216(15) -0.00228(15)
Mn3 0.03195(17) 0.04203(19) 0.03338(18) 0.00640(14) 0.01776(15) 0.00491(14)
Mn4 0.0497(2) 0.04014(18) 0.02619(16) -0.00063(13) 0.02838(16) -0.00176(15)
Mn5 0.03754(17) 0.02526(15) 0.02555(15) 0.00019(11) 0.02021(14) 0.00040(12)
Mn6 0.0417(2) 0.0513(2) 0.03149(18) 0.00468(15) 0.02171(16) 0.00022(16)
Mn7 0.03284(16) 0.03060(16) 0.02028(14) 0.00499(11) 0.01484(13) 0.00216(12)
Mn8 0.03871(18) 0.03035(16) 0.02977(17) 0.00559(13) 0.01796(15) 0.00197(13)
Mn9 0.03159(16) 0.03084(16) 0.02569(15) 0.00428(12) 0.01882(13) 0.00224(12)
Mn10 0.02641(16) 0.04411(19) 0.03261(17) -0.00140(14) 0.01960(14) 0.00166(13)
Mn11 0.03492(19) 0.03912(19) 0.0437(2) 0.00339(16) 0.01425(17) 0.00374(15)
Mn12 0.03564(19) 0.03876(19) 0.03506(19) 0.00017(15) 0.01335(16) 0.00106(15)
P1 0.0409(3) 0.0477(3) 0.0282(3) 0.0067(2) 0.0182(3) 0.0023(3)
P2 0.0428(3) 0.0481(3) 0.0289(3) 0.0092(2) 0.0281(3) 0.0041(3)
P3 0.0401(3) 0.0361(3) 0.0267(3) 0.0038(2) 0.0195(2) 0.0038(2)
P4 0.0486(4) 0.0521(4) 0.0467(4) -0.0010(3) 0.0268(3) -0.0001(3)
P5 0.0460(4) 0.0353(3) 0.0457(4) 0.0087(3) 0.0261(3) -0.0023(3)
P6 0.0450(3) 0.0440(3) 0.0328(3) -0.0057(2) 0.0283(3) -0.0018(3)
P7 0.0424(3) 0.0226(2) 0.0398(3) -0.0012(2) 0.0257(3) 0.0084(2)
N1 0.0394(9) 0.0261(8) 0.0200(8) -0.0022(6) 0.0226(7) -0.0025(7)
N2 0.0418(10) 0.0256(8) 0.0231(8) -0.0025(6) 0.0237(8) -0.0033(7)
N3 0.0359(11) 0.0576(13) 0.0416(12) -0.0027(10) 0.0157(10) 0.0070(10)
N4 0.0335(10) 0.0408(11) 0.0354(11) 0.0079(9) 0.0015(9) -0.0061(8)
N5 0.0347(11) 0.0420(12) 0.0459(12) 0.0024(9) 0.0064(9) 0.0018(9)
N6 0.0332(10) 0.0418(11) 0.0323(10) 0.0004(8) 0.0032(8) 0.0011(8)
O1 0.0448(9) 0.0364(8) 0.0256(7) -0.0012(6) 0.0236(7) -0.0102(7)
O2 0.0380(9) 0.0540(10) 0.0360(9) 0.0117(8) 0.0165(8) -0.0052(7)
O3 0.0462(9) 0.0358(8) 0.0251(7) -0.0035(6) 0.0245(7) -0.0112(7)
O4 0.0339(7) 0.0306(7) 0.0241(7) 0.0046(5) 0.0244(6) 0.0049(6)
O5 0.0477(9) 0.0474(9) 0.0327(8) -0.0016(7) 0.0261(8) -0.0031(7)
O6 0.0202(6) 0.0325(7) 0.0347(8) 0.0024(6) 0.0193(6) 0.0074(5)
O7 0.0379(8) 0.0280(7) 0.0170(7) 0.0023(5) 0.0055(6) -0.0003(6)
O8 0.0376(8) 0.0396(8) 0.0349(8) -0.0052(6) 0.0274(7) 0.0056(6)
O9 0.0439(9) 0.0348(8) 0.0258(7) -0.0026(6) 0.0238(7) -0.0110(6)
O10 0.0500(10) 0.0465(9) 0.0240(8) -0.0055(6) 0.0222(7) -0.0083(7)
O11 0.0404(8) 0.0293(7) 0.0259(7) -0.0196(6) 0.0126(7) -0.0119(6)
O12 0.0423(8) 0.0381(8) 0.0253(7) -0.0020(6) 0.0223(7) -0.0107(7)
O13 0.0488(9) 0.0389(8) 0.0175(7) 0.0093(6) 0.0125(7) -0.0070(7)
O14 0.0454(9) 0.0361(8) 0.0258(7) -0.0009(6) 0.0248(7) -0.0093(7)
O15 0.0320(8) 0.0457(9) 0.0418(9) -0.0113(7) 0.0195(7) 0.0055(7)
O16 0.0413(8) 0.0543(9) 0.0242(7) 0.0067(6) 0.0272(7) -0.0013(7)
O17 0.0304(8) 0.0391(8) 0.0333(8) 0.0064(6) 0.0183(7) 0.0054(6)
O18 0.0542(10) 0.0424(9) 0.0477(10) -0.0069(7) 0.0371(9) 0.0038(8)
O19 0.0345(8) 0.0300(7) 0.0417(8) 0.0030(6) 0.0317(7) -0.0010(6)
O20 0.0406(9) 0.0341(8) 0.0332(8) 0.0007(6) 0.0215(7) -0.0033(6)
O21 0.0445(9) 0.0506(9) 0.0261(7) 0.0204(7) 0.0244(7) 0.0131(7)
O22 0.0417(9) 0.0383(9) 0.0386(9) 0.0105(7) 0.0202(8) 0.0058(7)
O23 0.0450(10) 0.0480(10) 0.0338(9) 0.0100(7) 0.0211(8) 0.0077(7)
O24 0.0522(10) 0.0149(6) 0.0401(9) -0.0045(6) 0.0253(8) -0.0097(6)
O25 0.0517(10) 0.0416(9) 0.0387(9) 0.0078(7) 0.0329(8) -0.0072(7)
O26 0.0435(9) 0.0585(10) 0.0235(7) -0.0091(7) 0.0257(7) -0.0136(7)
O27 0.0293(7) 0.0310(7) 0.0205(7) -0.0079(5) 0.0109(6) 0.0057(6)
O28 0.0417(9) 0.0382(9) 0.0411(9) 0.0082(7) 0.0235(8) 0.0016(7)
O29 0.0411(9) 0.0398(8) 0.0487(9) -0.0206(7) 0.0337(8) -0.0047(7)
O30 0.0438(8) 0.0347(8) 0.0241(7) -0.0025(6) 0.0229(7) -0.0123(6)
O31 0.0426(8) 0.0401(8) 0.0181(6) -0.0103(6) 0.0228(7) -0.0073(6)
O32 0.0428(9) 0.0568(10) 0.0421(9) 0.0034(8) 0.0328(8) 0.0030(8)
O33 0.0338(9) 0.0623(11) 0.0310(9) -0.0029(8) 0.0084(7) -0.0059(8)
O34 0.0179(7) 0.0646(11) 0.0455(10) -0.0138(8) 0.0145(7) -0.0033(7)
O35 0.0528(10) 0.0425(9) 0.0406(10) 0.0077(7) 0.0240(9) -0.0029(8)
O36 0.0333(7) 0.0327(7) 0.0205(6) -0.0030(5) 0.0222(6) -0.0020(6)
O37 0.0432(8) 0.0355(8) 0.0243(7) -0.0028(6) 0.0221(7) -0.0125(6)
O38 0.0422(9) 0.0613(11) 0.0320(9) 0.0052(8) 0.0194(8) 0.0148(8)
O39 0.0271(8) 0.0459(9) 0.0395(9) 0.0071(7) 0.0152(7) 0.0111(7)
O40 0.0359(9) 0.0506(10) 0.0479(10) 0.0237(8) 0.0256(8) 0.0084(7)
O41 0.0344(8) 0.0341(8) 0.0352(9) 0.0014(7) 0.0054(7) 0.0016(7)
C1 0.0410(14) 0.0398(13) 0.0461(14) 0.0065(11) 0.0169(12) -0.0107(11)
C2 0.0504(17) 0.0479(16) 0.0466(16) 0.0071(13) 0.0033(13) -0.0011(13)
C3 0.0449(16) 0.0530(17) 0.0537(18) -0.0008(14) 0.0012(14) -0.0043(13)
C4 0.0417(14) 0.0536(15) 0.0418(14) -0.0071(11) 0.0238(12) -0.0117(11)
C5 0.0548(17) 0.0457(16) 0.0464(16) -0.0046(12) 0.0142(14) -0.0028(13)
C6 0.0517(17) 0.0507(16) 0.0402(15) 0.0066(12) 0.0037(13) -0.0034(13)
C7 0.0409(14) 0.0576(17) 0.0338(13) -0.0055(11) 0.0090(11) -0.0098(12)
C8 0.0445(14) 0.0534(15) 0.0427(14) -0.0082(12) 0.0247(12) -0.0139(12)
C9 0.0367(12) 0.0493(14) 0.0252(11) 0.0041(10) 0.0096(10) 0.0004(11)
C10 0.0545(14) 0.0348(11) 0.0193(9) 0.0029(8) 0.0265(10) -0.0028(10)
C11 0.0538(15) 0.0481(14) 0.0366(13) 0.0089(10) 0.0340(12) -0.0106(11)
C12 0.0477(13) 0.0331(11) 0.0203(10) 0.0011(8) 0.0224(10) -0.0030(10)
C13 0.0368(14) 0.0544(16) 0.0381(14) 0.0056(12) 0.0015(11) -0.0177(12)
C14 0.0347(13) 0.0507(15) 0.0370(13) 0.0160(11) 0.0111(11) 0.0145(11)
C15 0.0530(16) 0.0729(19) 0.0461(15) -0.0047(13) 0.0331(14) -0.0112(14)
C16 0.0327(13) 0.0506(15) 0.0372(13) 0.0086(11) 0.0070(11) 0.0117(11)
C17 0.0564(17) 0.071(2) 0.0502(17) -0.0064(14) 0.0354(15) -0.0124(14)
C18 0.0517(16) 0.075(2) 0.0433(15) -0.0060(14) 0.0305(14) -0.0117(14)
C19 0.0461(16) 0.0445(15) 0.0595(18) 0.0034(13) 0.0158(14) 0.0008(12)
C20 0.0479(16) 0.0553(17) 0.0494(17) 0.0143(13) 0.0123(14) -0.0016(13)
C21 0.0475(15) 0.077(2) 0.0427(15) -0.0050(13) 0.0296(13) -0.0107(14)
C22 0.0377(14) 0.0631(17) 0.0436(15) -0.0030(13) 0.0164(12) 0.0032(12)
C23 0.0371(14) 0.0535(16) 0.0338(13) 0.0057(11) 0.0021(11) 0.0076(12)
C24 0.0345(13) 0.0343(13) 0.0436(15) 0.0046(11) -0.0020(11) 0.0018(10)
C25 0.0434(15) 0.0394(14) 0.0431(15) 0.0059(11) 0.0028(12) 0.0026(11)
C26 0.084(2) 0.0291(12) 0.0557(16) 0.0087(11) 0.0531(16) -0.0078(12)
C27 0.0320(13) 0.0623(18) 0.0575(18) 0.0051(14) 0.0160(13) 0.0126(12)
C28 0.086(2) 0.0280(12) 0.0535(16) 0.0104(11) 0.0501(16) -0.0070(12)
C29 0.0316(14) 0.0672(19) 0.0584(18) 0.0082(15) 0.0154(13) 0.0149(13)
C30 0.0435(15) 0.0713(19) 0.0558(17) 0.0247(15) 0.0290(14) 0.0135(13)
C31 0.0485(15) 0.0456(15) 0.0509(16) 0.0085(12) 0.0236(13) 0.0160(12)
C32 0.0471(16) 0.0573(17) 0.0564(18) 0.0081(14) 0.0203(14) 0.0113(13)
C33 0.0588(18) 0.073(2) 0.0545(18) 0.0113(15) 0.0362(16) 0.0101(15)
C34 0.0444(14) 0.0457(14) 0.0389(13) 0.0017(11) 0.0218(12) 0.0054(11)
C35 0.0452(15) 0.0452(15) 0.0521(16) 0.0070(12) 0.0201(13) 0.0231(12)
C36 0.0412(13) 0.0262(11) 0.0791(19) 0.0241(12) 0.0420(14) 0.0074(9)
C37 0.0416(13) 0.0519(14) 0.0226(11) 0.0069(10) 0.0174(10) 0.0011(11)
C38 0.0451(14) 0.0458(13) 0.0305(12) 0.0056(10) 0.0219(11) 0.0032(11)
C39 0.0494(14) 0.0445(13) 0.0259(11) -0.0042(9) 0.0224(11) -0.0059(11)
C40 0.0485(14) 0.0491(14) 0.0240(11) -0.0048(10) 0.0223(11) -0.0070(11)
C41 0.0454(13) 0.0512(14) 0.0199(10) -0.0036(9) 0.0182(10) -0.0055(11)
C42 0.0487(14) 0.0474(13) 0.0228(11) -0.0043(9) 0.0225(11) -0.0059(11)
C43 0.0457(13) 0.0461(13) 0.0309(11) 0.0054(9) 0.0311(11) 0.0021(10)
C44 0.0444(15) 0.0524(16) 0.0400(14) 0.0029(12) 0.0104(12) 0.0025(12)
C45 0.0510(15) 0.0606(16) 0.0405(14) 0.0022(12) 0.0315(13) 0.0015(13)
C46 0.0566(17) 0.0641(18) 0.0524(17) 0.0046(14) 0.0354(15) 0.0023(14)
C47 0.0378(14) 0.0575(17) 0.0348(13) 0.0028(12) 0.0037(11) 0.0011(12)
C48 0.0377(12) 0.0503(13) 0.0340(12) 0.0017(10) 0.0306(11) 0.0019(10)
C49 0.0397(12) 0.0323(11) 0.0302(11) 0.0048(9) 0.0212(10) 0.0036(9)
C50 0.0409(14) 0.0494(16) 0.0437(15) 0.0005(12) 0.0079(12) 0.0003(12)
C51 0.0408(14) 0.0626(17) 0.0441(15) -0.0101(13) 0.0176(12) 0.0041(12)
C52 0.0436(15) 0.0527(17) 0.0505(17) 0.0072(13) 0.0057(13) -0.0015(13)
C53 0.0363(14) 0.0534(16) 0.0459(16) 0.0078(12) 0.0072(12) 0.0060(12)
C54 0.0341(12) 0.0470(14) 0.0387(13) -0.0087(11) 0.0193(11) 0.0049(10)
C55 0.0502(15) 0.0492(15) 0.0458(15) 0.0001(11) 0.0288(13) 0.0030(12)
C56 0.0554(15) 0.0412(13) 0.0480(15) -0.0052(11) 0.0381(13) 0.0057(11)
C57 0.0394(13) 0.0538(15) 0.0350(13) 0.0122(11) 0.0175(11) -0.0043(11)
C58 0.0458(15) 0.0495(15) 0.0611(18) 0.0083(13) 0.0308(14) 0.0059(12)
C59 0.0586(16) 0.0367(12) 0.0480(14) -0.0069(10) 0.0397(13) 0.0038(11)
C60 0.0369(13) 0.0551(16) 0.0372(13) 0.0137(11) 0.0164(11) -0.0039(11)
C61 0.0337(13) 0.0551(15) 0.0295(12) 0.0046(11) 0.0063(10) 0.0055(11)
C62 0.0444(16) 0.0508(16) 0.0645(19) 0.0127(14) 0.0202(14) 0.0077(13)
C63 0.0485(15) 0.088(2) 0.0400(14) 0.0054(14) 0.0320(13) 0.0013(14)
C64 0.0445(15) 0.0509(16) 0.0590(18) 0.0081(13) 0.0199(14) 0.0045(12)
C65 0.0469(16) 0.0520(17) 0.0593(18) 0.0115(14) 0.0188(14) 0.0080(13)
C66 0.0532(16) 0.091(2) 0.0371(14) 0.0009(14) 0.0312(14) 0.0002(15)
C67 0.0298(12) 0.0715(18) 0.0456(14) -0.0220(13) 0.0239(12) -0.0104(11)
C68 0.0456(16) 0.0682(19) 0.0343(14) -0.0177(13) 0.0115(12) -0.0121(13)
C69 0.0558(16) 0.0215(11) 0.0717(19) 0.0082(11) 0.0377(15) -0.0044(10)
C70 0.0289(12) 0.0721(18) 0.0441(14) -0.0257(13) 0.0223(11) -0.0087(11)
C71 0.0459(15) 0.0651(18) 0.0341(14) -0.0155(12) 0.0100(12) -0.0114(13)
C72 0.0568(16) 0.0254(11) 0.0717(19) 0.0094(11) 0.0380(15) -0.0049(11)
C73 0.0448(14) 0.0519(15) 0.0382(13) 0.0011(11) 0.0257(12) 0.0089(11)
C74 0.0521(16) 0.0262(11) 0.0719(19) 0.0078(11) 0.0354(15) -0.0070(11)
C75 0.0429(15) 0.0587(18) 0.0413(15) 0.0021(13) 0.0030(12) 0.0014(13)
C76 0.069(2) 0.0532(18) 0.063(2) -0.0098(15) 0.0308(17) 0.0125(15)
C77 0.0583(18) 0.0518(16) 0.0464(16) -0.0008(13) 0.0161(14) 0.0119(14)
C78 0.0410(14) 0.0513(16) 0.0377(14) 0.0014(12) 0.0057(12) -0.0007(12)
C79 0.0526(15) 0.0293(11) 0.0252(11) 0.0119(9) 0.0063(11) 0.0098(10)
C80 0.0541(15) 0.0291(11) 0.0253(11) 0.0120(9) 0.0119(11) 0.0102(10)
C81 0.0414(13) 0.0425(13) 0.0459(14) -0.0053(11) 0.0230(12) -0.0118(11)
C82 0.0536(17) 0.0434(15) 0.0408(15) 0.0140(12) 0.0070(13) 0.0117(12)
C83 0.0554(15) 0.0589(16) 0.0402(14) -0.0054(11) 0.0367(13) -0.0035(12)
C84 0.0444(14) 0.0562(16) 0.0410(14) -0.0078(12) 0.0236(12) -0.0177(12)
C85 0.0487(14) 0.0285(11) 0.0237(11) 0.0098(9) 0.0050(10) 0.0106(10)
C86 0.0327(13) 0.0653(17) 0.0310(13) -0.0024(12) 0.0071(11) -0.0027(12)
C87 0.0383(13) 0.0576(16) 0.0379(13) 0.0056(11) 0.0211(11) 0.0186(11)
C88 0.0479(15) 0.0533(15) 0.0526(15) -0.0109(12) 0.0311(13) -0.0339(12)
C89 0.0369(14) 0.0487(15) 0.0477(16) 0.0034(12) 0.0069(12) -0.0018(11)
C90 0.0583(19) 0.0619(19) 0.0576(19) -0.0087(15) 0.0214(16) -0.0055(15)
C91 0.0656(19) 0.073(2) 0.0497(17) -0.0253(15) 0.0361(16) -0.0231(16)
C92 0.0391(15) 0.0566(17) 0.0431(15) -0.0011(13) 0.0025(12) -0.0045(12)
C93 0.0334(12) 0.0479(14) 0.0299(12) 0.0018(10) 0.0056(10) 0.0004(10)
C94 0.0428(13) 0.0510(13) 0.0263(11) 0.0114(9) 0.0269(10) 0.0041(10)
C95 0.0558(16) 0.0579(16) 0.0395(14) 0.0089(12) 0.0346(13) -0.0063(13)
C96 0.0262(11) 0.0517(15) 0.0441(14) -0.0113(11) 0.0132(11) -0.0028(10)
C97 0.0499(15) 0.0687(18) 0.0410(14) 0.0047(12) 0.0313(13) 0.0047(13)
C98 0.0456(15) 0.0507(15) 0.0367(14) 0.0094(11) 0.0121(12) -0.0060(12)
C99 0.0156(10) 0.0607(16) 0.0425(13) -0.0118(12) 0.0117(10) -0.0026(10)
C100 0.0448(13) 0.0391(12) 0.0303(11) -0.0029(9) 0.0279(11) -0.0122(10)
C101 0.0496(14) 0.0491(14) 0.0315(12) -0.0028(10) 0.0262(11) -0.0036(11)
C102 0.0388(14) 0.0336(13) 0.0690(18) -0.0165(12) 0.0263(14) -0.0032(10)
C103 0.0569(16) 0.0314(12) 0.0351(13) -0.0003(9) 0.0219(12) -0.0078(11)
C104 0.0424(12) 0.0497(13) 0.0259(10) -0.0064(9) 0.0270(10) -0.0088(10)
C105 0.0444(13) 0.0433(12) 0.0252(11) 0.0002(9) 0.0240(10) -0.0082(10)
C106 0.0444(13) 0.0373(11) 0.0250(10) -0.0004(8) 0.0233(10) -0.0088(10)
C107 0.0406(15) 0.0529(16) 0.0413(15) 0.0038(12) 0.0066(12) 0.0024(12)
C108 0.0419(15) 0.0519(16) 0.0361(14) 0.0068(12) -0.0002(12) -0.0022(12)
C109 0.0462(15) 0.0488(16) 0.0567(18) 0.0047(13) 0.0192(14) 0.0050(12)
C110 0.0420(15) 0.0552(17) 0.0503(16) 0.0029(13) 0.0203(13) 0.0002(12)
C111 0.0391(15) 0.102(3) 0.0553(18) 0.0147(17) 0.0292(14) 0.0218(16)
C112 0.0476(16) 0.0474(15) 0.0538(17) 0.0060(13) 0.0169(14) 0.0053(12)
C113 0.0463(16) 0.0510(16) 0.0418(15) -0.0026(12) 0.0028(13) -0.0006(13)
C114 0.0382(12) 0.0241(10) 0.0346(12) -0.0004(9) 0.0170(10) -0.0025(9)
C115 0.0372(13) 0.0401(13) 0.0335(13) 0.0015(10) 0.0015(11) 0.0000(10)
C116 0.0473(15) 0.0523(15) 0.0384(14) 0.0015(11) 0.0211(12) 0.0055(12)
C117 0.0585(17) 0.0494(16) 0.0454(15) 0.0206(12) 0.0237(14) 0.0042(13)
C118 0.0495(17) 0.067(2) 0.0583(19) -0.0228(16) 0.0206(15) -0.0103(15)
C119 0.080(2) 0.0340(13) 0.092(2) 0.0084(14) 0.066(2) 0.0238(14)
C120 0.0345(12) 0.0558(15) 0.0432(14) 0.0232(12) 0.0216(11) 0.0082(11)
O1W 0.044(3) 0.057(4) 0.036(3) -0.008(3) 0.024(3) -0.006(3)
O2W 0.048(3) 0.047(3) 0.029(3) -0.002(2) 0.026(3) -0.004(2)
O3W 0.050(3) 0.0131(16) 0.028(9) 0.006(3) 0.016(5) 0.013(4)
O4W 0.047(3) 0.032(3) 0.018(2) 0.0103(19) 0.013(2) -0.012(2)
O5W 0.042(3) 0.049(3) 0.051(4) -0.009(3) 0.026(3) -0.007(3)
O6W 0.065(4) 0.073(5) 0.058(4) -0.010(3) 0.041(4) -0.008(4)
O7W 0.047(3) 0.056(4) 0.045(3) -0.003(3) 0.027(3) -0.005(3)
O8W 0.044(3) 0.034(3) 0.014(2) -0.0079(19) 0.013(2) 0.008(2)
O9W 0.039(3) 0.045(3) 0.026(3) 0.004(2) 0.017(2) 0.008(2)
O10W 0.050(3) 0.040(3) 0.033(3) -0.010(2) 0.029(3) 0.005(2)
O11W 0.044(3) 0.041(3) 0.043(3) -0.003(2) 0.025(3) -0.003(2)
O12W 0.040(3) 0.050(3) 0.038(3) -0.001(3) 0.019(3) -0.002(3)
O13W 0.045(3) 0.049(3) 0.025(3) 0.002(2) 0.022(2) 0.005(2)
O14W 0.053(3) 0.031(2) 0.018(2) 0.0033(18) 0.026(2) -0.007(2)
O15W 0.056(4) 0.075(5) 0.056(4) -0.010(3) 0.040(4) -0.004(3)
O16W 0.043(3) 0.038(3) 0.037(3) -0.008(2) 0.032(3) 0.003(2)
O17W 0.038(3) 0.044(3) 0.029(3) -0.006(2) 0.017(2) -0.008(2)
O18W 0.042(3) 0.037(3) 0.018(2) -0.0075(19) 0.021(2) -0.014(2)
O19W 0.049(4) 0.055(4) 0.038(3) 0.008(3) 0.011(3) -0.002(3)
O20W 0.053(4) 0.072(4) 0.053(4) -0.013(3) 0.034(3) -0.010(3)
O21W 0.049(4) 0.056(4) 0.055(4) -0.015(3) 0.021(3) 0.001(3)
O22W 0.058(4) 0.070(4) 0.054(4) 0.016(3) 0.037(3) 0.018(3)
O23W 0.049(4) 0.096(5) 0.038(3) -0.004(3) 0.029(3) -0.004(3)
O24W 0.069(4) 0.059(4) 0.069(4) 0.008(3) 0.054(4) 0.006(3)
O25W 0.039(3) 0.071(4) 0.037(3) -0.015(3) 0.003(3) 0.002(3)
O26W 0.051(4) 0.080(5) 0.036(3) 0.008(3) 0.031(3) 0.001(3)
O27W 0.042(3) 0.064(4) 0.041(3) 0.011(3) 0.011(3) -0.001(3)
O28W 0.047(4) 0.059(4) 0.048(4) 0.025(3) 0.013(3) 0.001(3)
O29W 0.065(4) 0.053(4) 0.057(4) -0.005(3) 0.041(4) -0.001(3)
O30W 0.047(4) 0.063(4) 0.044(4) -0.014(3) 0.017(3) -0.003(3)
O31W 0.054(3) 0.036(3) 0.033(3) -0.006(2) 0.032(3) 0.006(2)
O32W 0.052(6) 0.070(6) 0.049(5) -0.004(5) 0.035(5) -0.007(5)
O33W 0.042(4) 0.058(4) 0.044(4) 0.000 0.011(3) 0.000
O34W 0.058(4) 0.042(3) 0.047(3) -0.011(3) 0.037(3) 0.009(3)

loop_
_atom_type_symbol
_atom_type_description
_atom_type_scat_dispersion_real
_atom_type_scat_dispersion_imag
_atom_type_scat_source
C C 0.0033 0.0016 'International Tables Vol C Tables 4.2.6.8 and 6.1.1.4'
H H 0.0000 0.0000 'International Tables Vol C Tables 4.2.6.8 and 6.1.1.4'
Mn Mn 0.3368 0.7283 'International Tables Vol C Tables 4.2.6.8 and 6.1.1.4'
N N 0.0061 0.0033 'International Tables Vol C Tables 4.2.6.8 and 6.1.1.4'
O O 0.0106 0.0060 'International Tables Vol C Tables 4.2.6.8 and 6.1.1.4'
P P 0.1023 0.0942 'International Tables Vol C Tables 4.2.6.8 and 6.1.1.4'

loop_
_geom_angle_atom_site_label_1
_geom_angle_atom_site_label_2
_geom_angle_atom_site_label_3
_geom_angle
O1 Mn1 O17 97.05(8)
O1 Mn1 N1 167.79(8)
O17 Mn1 N1 94.95(7)
O1 Mn1 N2 90.63(7)
O17 Mn1 N2 172.19(7)
N1 Mn1 N2 77.32(7)
O1 Mn1 O9 96.63(7)
O17 Mn1 O9 91.78(7)
N1 Mn1 O9 85.18(6)
N2 Mn1 O9 88.75(7)
O1 Mn1 O30 92.33(7)
O17 Mn1 O30 91.41(7)
N1 Mn1 O30 85.16(6)
N2 Mn1 O30 86.82(7)
O9 Mn1 O30 170.05(6)
O2 Mn2 O11 99.00(8)
O2 Mn2 N3 168.88(10)
O11 Mn2 N3 91.73(9)
O2 Mn2 N4 89.75(10)
O11 Mn2 N4 170.82(9)
N3 Mn2 N4 79.40(11)
O2 Mn2 O12 96.03(8)
O11 Mn2 O12 92.97(7)
N3 Mn2 O12 86.26(8)
N4 Mn2 O12 88.81(8)
O2 Mn2 O32 95.00(8)
O11 Mn2 O32 90.11(7)
N3 Mn2 O32 81.99(8)
N4 Mn2 O32 86.37(8)
O12 Mn2 O32 167.94(7)
O3 Mn3 O14 99.91(7)
O3 Mn3 N5 168.08(9)
O14 Mn3 N5 91.46(9)
O3 Mn3 N6 89.65(9)
O14 Mn3 N6 170.33(9)
N5 Mn3 N6 78.91(10)
O3 Mn3 O15 98.52(7)
O14 Mn3 O15 93.21(7)
N5 Mn3 O15 84.30(9)
N6 Mn3 O15 86.74(9)
O3 Mn3 O34 91.94(7)
O14 Mn3 O34 91.71(7)
N5 Mn3 O34 84.08(9)
N6 Mn3 O34 86.48(9)
O15 Mn3 O34 167.49(7)
O1 Mn4 O31 97.73(7)
O1 Mn4 O5 83.70(8)
O31 Mn4 O5 178.43(7)
O1 Mn4 O26 166.21(7)
O31 Mn4 O26 90.31(7)
O5 Mn4 O26 88.42(8)
O1 Mn4 O36 95.13(7)
O31 Mn4 O36 89.23(6)
O5 Mn4 O36 90.00(7)
O26 Mn4 O36 96.17(6)
O1 Mn4 O16 83.09(7)
O31 Mn4 O16 95.73(6)
O5 Mn4 O16 85.06(7)
O26 Mn4 O16 84.97(7)
O36 Mn4 O16 174.91(6)
O1 Mn4 Mn5 45.05(5)
O31 Mn4 Mn5 142.50(5)
O5 Mn4 Mn5 38.99(5)
O26 Mn4 Mn5 125.24(5)
O36 Mn4 Mn5 97.36(4)
O16 Mn4 Mn5 77.99(4)
O4 Mn5 O5 89.40(7)
O4 Mn5 O18 160.56(8)
O5 Mn5 O18 90.06(8)
O4 Mn5 O10 92.93(7)
O5 Mn5 O10 177.63(8)
O18 Mn5 O10 87.59(8)
O4 Mn5 O1 105.14(7)
O5 Mn5 O1 78.26(7)
O18 Mn5 O1 93.76(8)
O10 Mn5 O1 101.53(7)
O4 Mn5 O6 72.38(6)
O5 Mn5 O6 100.84(7)
O18 Mn5 O6 88.65(7)
O10 Mn5 O6 79.47(7)
O1 Mn5 O6 177.42(6)
O4 Mn5 Mn4 95.66(5)
O5 Mn5 Mn4 39.52(6)
O18 Mn5 Mn4 96.25(6)
O10 Mn5 Mn4 140.47(6)
O1 Mn5 Mn4 39.05(4)
O6 Mn5 Mn4 139.76(4)
O4 Mn5 Mn9 35.33(5)
O5 Mn5 Mn9 54.62(6)
O18 Mn5 Mn9 142.72(6)
O10 Mn5 Mn9 127.75(6)
O1 Mn5 Mn9 90.38(5)
O6 Mn5 Mn9 87.15(4)
Mn4 Mn5 Mn9 65.203(16)
O4 Mn5 Mn7 35.96(5)
O5 Mn5 Mn7 100.42(6)
O18 Mn5 Mn7 125.45(6)
O10 Mn5 Mn7 81.25(5)
O1 Mn5 Mn7 140.78(5)
O6 Mn5 Mn7 36.85(3)
Mn4 Mn5 Mn7 125.090(17)
Mn9 Mn5 Mn7 60.009(15)
O6 Mn6 O2 81.66(8)
O6 Mn6 O20 91.77(7)
O2 Mn6 O20 167.65(8)
O6 Mn6 O33 178.81(9)
O2 Mn6 O33 97.93(9)
O20 Mn6 O33 88.84(9)
O6 Mn6 O38 91.62(7)
O2 Mn6 O38 96.31(8)
O20 Mn6 O38 94.31(7)
O33 Mn6 O38 87.31(9)
O6 Mn6 O10 85.39(6)
O2 Mn6 O10 81.83(7)
O20 Mn6 O10 87.25(7)
O33 Mn6 O10 95.67(8)
O38 Mn6 O10 176.68(7)
O6 Mn6 Mn7 37.55(4)
O2 Mn6 Mn7 44.27(6)
O20 Mn6 Mn7 127.79(6)
O33 Mn6 Mn7 142.11(7)
O38 Mn6 Mn7 97.78(6)
O10 Mn6 Mn7 78.96(5)
O6 Mn7 O13 178.64(7)
O6 Mn7 O4 88.29(7)
O13 Mn7 O4 93.07(6)
O6 Mn7 O21 92.54(7)
O13 Mn7 O21 86.15(7)
O4 Mn7 O21 161.06(7)
O6 Mn7 O2 77.54(8)
O13 Mn7 O2 102.17(8)
O4 Mn7 O2 104.62(7)
O21 Mn7 O2 94.01(8)
O6 Mn7 O7 100.92(7)
O13 Mn7 O7 79.43(7)
O4 Mn7 O7 72.93(6)
O21 Mn7 O7 88.36(7)
O2 Mn7 O7 177.21(7)
O6 Mn7 Mn6 38.22(5)
O13 Mn7 Mn6 141.56(6)
O4 Mn7 Mn6 95.55(5)
O21 Mn7 Mn6 96.78(6)
O2 Mn7 Mn6 39.46(6)
O7 Mn7 Mn6 138.79(5)
O6 Mn7 Mn9 100.27(5)
O13 Mn7 Mn9 80.82(5)
O4 Mn7 Mn9 35.75(5)
O21 Mn7 Mn9 125.93(6)
O2 Mn7 Mn9 140.00(5)
O7 Mn7 Mn9 37.73(4)
Mn6 Mn7 Mn9 124.807(18)
O6 Mn7 Mn5 54.35(5)
O13 Mn7 Mn5 127.01(5)
O4 Mn7 Mn5 34.48(4)
O21 Mn7 Mn5 144.95(5)
O2 Mn7 Mn5 89.80(5)
O7 Mn7 Mn5 87.41(4)
Mn6 Mn7 Mn5 65.365(16)
Mn9 Mn7 Mn5 59.640(14)
O3 Mn8 O7 83.19(7)
O3 Mn8 O35 97.86(8)
O7 Mn8 O35 177.67(8)
O3 Mn8 O23 167.35(8)
O7 Mn8 O23 86.90(8)
O35 Mn8 O23 91.77(8)
O3 Mn8 O40 98.37(7)
O7 Mn8 O40 92.99(7)
O35 Mn8 O40 88.92(8)
O23 Mn8 O40 89.95(8)
O3 Mn8 O13 84.62(7)
O7 Mn8 O13 83.25(7)
O35 Mn8 O13 94.76(8)
O23 Mn8 O13 86.43(7)
O40 Mn8 O13 174.91(7)
O3 Mn8 Mn9 44.70(6)
O7 Mn8 Mn9 38.74(5)
O35 Mn8 Mn9 142.05(6)
O23 Mn8 Mn9 124.42(6)
O40 Mn8 Mn9 100.92(5)
O13 Mn8 Mn9 78.29(5)
O7 Mn9 O4 88.63(7)
O7 Mn9 O16 178.85(8)
O4 Mn9 O16 91.79(7)
O7 Mn9 O24 91.58(7)
O4 Mn9 O24 159.31(7)
O16 Mn9 O24 88.42(7)
O7 Mn9 O3 76.68(7)
O4 Mn9 O3 106.98(6)
O16 Mn9 O3 102.17(7)
O24 Mn9 O3 93.16(7)
O7 Mn9 O5 100.56(7)
O4 Mn9 O5 72.45(6)
O16 Mn9 O5 80.59(7)
O24 Mn9 O5 87.20(7)
O3 Mn9 O5 177.23(7)
O7 Mn9 Mn8 39.30(6)
O4 Mn9 Mn8 96.99(5)
O16 Mn9 Mn8 139.56(5)
O24 Mn9 Mn8 96.22(5)
O3 Mn9 Mn8 37.60(5)
O5 Mn9 Mn8 139.63(5)
O7 Mn9 Mn5 99.51(5)
O4 Mn9 Mn5 34.64(4)
O16 Mn9 Mn5 81.42(5)
O24 Mn9 Mn5 125.37(6)
O3 Mn9 Mn5 141.46(5)
O5 Mn9 Mn5 38.24(4)
Mn8 Mn9 Mn5 125.158(18)
O7 Mn9 Mn7 52.76(5)
O4 Mn9 Mn7 36.57(4)
O16 Mn9 Mn7 127.50(5)
O24 Mn9 Mn7 142.39(5)
O3 Mn9 Mn7 89.78(5)
O5 Mn9 Mn7 88.26(4)
Mn8 Mn9 Mn7 64.920(15)
Mn5 Mn9 Mn7 60.351(15)
O8 Mn10 O27 86.42(7)
O8 Mn10 O5 84.71(7)
O27 Mn10 O5 171.02(8)
O8 Mn10 O37 166.64(7)
O27 Mn10 O37 90.44(7)
O5 Mn10 O37 97.88(8)
O8 Mn10 O25 92.32(7)
O27 Mn10 O25 91.61(7)
O5 Mn10 O25 90.15(8)
O37 Mn10 O25 100.76(7)
O8 Mn10 P7 61.01(5)
O27 Mn10 P7 25.93(5)
O5 Mn10 P7 145.50(6)
O37 Mn10 P7 116.36(5)
O25 Mn10 P7 87.64(5)
O8 Mn10 Mn12 30.26(5)
O27 Mn10 Mn12 82.04(5)
O5 Mn10 Mn12 90.96(6)
O37 Mn10 Mn12 161.37(5)
O25 Mn10 Mn12 62.67(5)
P7 Mn10 Mn12 57.749(17)
O8 Mn10 Mn11 31.54(5)
O27 Mn10 Mn11 76.02(5)
O5 Mn10 Mn11 95.59(6)
O37 Mn10 Mn11 135.19(5)
O25 Mn10 Mn11 121.77(5)
P7 Mn10 Mn11 57.528(17)
Mn12 Mn10 Mn11 59.350(15)
O8 Mn11 O6 84.80(7)
O8 Mn11 O39 164.48(8)
O6 Mn11 O39 98.36(8)
O8 Mn11 O28 86.62(7)
O6 Mn11 O28 171.41(8)
O39 Mn11 O28 90.00(8)
O8 Mn11 O19 92.27(7)
O6 Mn11 O19 89.96(6)
O39 Mn11 O19 102.88(7)
O28 Mn11 O19 90.06(7)
O8 Mn11 P7 60.62(5)
O6 Mn11 P7 145.18(5)
O39 Mn11 P7 116.04(6)
O28 Mn11 P7 26.27(5)
O19 Mn11 P7 87.58(5)
O8 Mn11 Mn12 31.34(5)
O6 Mn11 Mn12 95.00(5)
O39 Mn11 Mn12 133.20(6)
O28 Mn11 Mn12 77.72(6)
O19 Mn11 Mn12 121.83(5)
P7 Mn11 Mn12 57.971(19)
O8 Mn11 Mn10 31.32(5)
O6 Mn11 Mn10 91.51(5)
O39 Mn11 Mn10 161.81(6)
O28 Mn11 Mn10 80.96(6)
O19 Mn11 Mn10 61.67(5)
P7 Mn11 Mn10 57.118(19)
Mn12 Mn11 Mn10 60.280(16)
O8 Mn12 O29 87.69(7)
O8 Mn12 O7 84.34(7)
O29 Mn12 O7 172.03(8)
O8 Mn12 O41 169.06(9)
O29 Mn12 O41 87.34(8)
O7 Mn12 O41 100.53(8)
O8 Mn12 O22 92.10(7)
O29 Mn12 O22 91.39(8)
O7 Mn12 O22 88.77(7)
O41 Mn12 O22 97.76(8)
O8 Mn12 Mn11 32.09(5)
O29 Mn12 Mn11 82.63(6)
O7 Mn12 Mn11 90.51(5)
O41 Mn12 Mn11 155.81(6)
O22 Mn12 Mn11 60.72(5)
O8 Mn12 Mn10 30.76(5)
O29 Mn12 Mn10 77.70(6)
O7 Mn12 Mn10 95.39(6)
O41 Mn12 Mn10 138.36(7)
O22 Mn12 Mn10 120.96(5)
Mn11 Mn12 Mn10 60.369(17)
O9 P1 O10 112.17(10)
O9 P1 O11 105.57(10)
O10 P1 O11 110.64(10)
O9 P1 C37 111.18(8)
O10 P1 C37 109.41(8)
O11 P1 C37 107.74(7)
O12 P2 O14 112.35(10)
O12 P2 O13 109.09(11)
O14 P2 O13 111.31(9)
O12 P2 C43 110.19(8)
O14 P2 C43 107.03(8)
O13 P2 C43 106.70(8)
O15 P3 O17 113.57(11)
O15 P3 O16 111.85(10)
O17 P3 O16 107.23(10)
O15 P3 C49 109.11(8)
O17 P3 C49 106.32(7)
O16 P3 C49 108.49(7)
O19 P4 O18 110.11(11)
O19 P4 O20 111.69(10)
O18 P4 O20 113.12(11)
O19 P4 C55 107.23(9)
O18 P4 C55 105.70(9)
O20 P4 C55 108.62(9)
O21 P5 O23 113.54(11)
O21 P5 O22 110.62(11)
O23 P5 O22 110.82(11)
O21 P5 C61 103.02(8)
O23 P5 C61 110.23(9)
O22 P5 C61 108.25(9)
O26 P6 O24 112.74(10)
O26 P6 O25 113.93(11)
O24 P6 O25 109.94(10)
O26 P6 C67 110.55(10)
O24 P6 C67 101.28(8)
O25 P6 C67 107.56(9)
O28 P7 O27 110.10(10)
O28 P7 O29 111.33(11)
O27 P7 O29 112.95(10)
O28 P7 C73 107.02(8)
O27 P7 C73 110.71(9)
O29 P7 C73 104.44(9)
O28 P7 Mn10 97.77(7)
O29 P7 Mn10 90.71(7)
C73 P7 Mn10 143.30(9)
O27 P7 Mn11 88.89(6)
O29 P7 Mn11 95.54(6)
C73 P7 Mn11 142.89(8)
Mn10 P7 Mn11 65.354(18)
C12 N1 C1 120.24(14)
C12 N1 Mn1 114.18(11)
C1 N1 Mn1 125.39(11)
C10 N2 C11 120.33(14)
C10 N2 Mn1 125.83(11)
C11 N2 Mn1 113.70(11)
C24 N3 C13 120.32(19)
C24 N3 Mn2 111.74(15)
C13 N3 Mn2 127.71(17)
C22 N4 C23 119.33(18)
C22 N4 Mn2 127.32(19)
C23 N4 Mn2 113.08(14)
C25 N5 C36 119.99(18)
C25 N5 Mn3 126.46(15)
C36 N5 Mn3 113.47(17)
C34 N6 C35 120.02(17)
C34 N6 Mn3 126.63(14)
C35 N6 Mn3 113.31(15)
Mn1 O1 Mn4 127.23(10)
Mn1 O1 Mn5 126.25(8)
Mn4 O1 Mn5 95.91(7)
Mn2 O2 Mn6 127.81(11)
Mn2 O2 Mn7 127.41(10)
Mn6 O2 Mn7 96.28(10)
Mn8 O3 Mn3 126.84(9)
Mn8 O3 Mn9 97.70(8)
Mn3 O3 Mn9 124.21(8)
Mn5 O4 Mn9 110.03(7)
Mn5 O4 Mn7 109.56(7)
Mn9 O4 Mn7 107.68(8)
Mn10 O5 Mn5 122.07(10)
Mn10 O5 Mn4 125.68(10)
Mn5 O5 Mn4 101.49(9)
Mn10 O5 Mn9 117.48(9)
Mn5 O5 Mn9 87.15(7)
Mn4 O5 Mn9 93.52(8)
Mn7 O6 Mn6 104.23(7)
Mn7 O6 Mn11 121.49(8)
Mn6 O6 Mn11 123.41(8)
Mn7 O6 Mn5 88.80(6)
Mn6 O6 Mn5 94.83(6)
Mn11 O6 Mn5 116.00(7)
Mn9 O7 Mn12 120.39(10)
Mn9 O7 Mn8 101.96(8)
Mn12 O7 Mn8 123.90(9)
Mn9 O7 Mn7 89.51(6)
Mn12 O7 Mn7 118.49(8)
Mn8 O7 Mn7 95.04(7)
Mn12 O8 Mn10 118.98(9)
Mn12 O8 Mn11 116.58(9)
Mn10 O8 Mn11 117.14(9)
P1 O9 Mn1 135.86(11)
P1 O10 Mn5 131.34(12)
P1 O10 Mn6 126.32(10)
Mn5 O10 Mn6 97.15(8)
P1 O11 Mn2 135.64(11)
P2 O12 Mn2 141.96(12)
P2 O13 Mn7 132.01(11)
P2 O13 Mn8 124.03(10)
Mn7 O13 Mn8 99.65(8)
P2 O14 Mn3 134.80(11)
P3 O15 Mn3 138.39(11)
P3 O16 Mn9 132.45(9)
P3 O16 Mn4 124.75(9)
Mn9 O16 Mn4 98.23(7)
P3 O17 Mn1 142.34(11)
P4 O18 Mn5 122.28(12)
P4 O19 Mn11 120.93(9)
P4 O20 Mn6 123.93(11)
P5 O21 Mn7 122.15(10)
P5 O22 Mn12 118.46(10)
P5 O23 Mn8 127.67(12)
P6 O24 Mn9 122.40(11)
P6 O25 Mn10 119.83(11)
P6 O26 Mn4 125.71(10)
P7 O27 Mn10 120.53(10)
P7 O28 Mn11 117.81(11)
P7 O29 Mn12 118.02(10)
C79 O30 Mn1 122.14(12)
C79 O31 Mn4 135.35(11)
C86 O32 Mn2 123.11(12)
C86 O33 Mn6 131.06(14)
C93 O34 Mn3 124.96(12)
C93 O35 Mn8 134.92(13)
C100 O36 Mn4 129.19(10)
C100 O37 Mn10 130.00(12)
C107 O38 Mn6 127.52(14)
C107 O39 Mn11 129.92(13)
C114 O40 Mn8 125.62(12)
C114 O41 Mn12 130.58(13)
N1 C1 C2 119.6(2)
N1 C1 H1 120.2
C2 C1 H1 120.2
C3 C2 C1 119.5(3)
C3 C2 H2 120.3
C1 C2 H2 120.3
C4 C3 C2 120.5(3)
C4 C3 H3 119.8
C2 C3 H3 119.8
C3 C4 C5 121.4(3)
C3 C4 C12 120.3(2)
C5 C4 C12 118.2(3)
C6 C5 C4 116.4(3)
C6 C5 H5 121.8
C4 C5 H5 121.8
C5 C6 C7 126.5(3)
C5 C6 H6 116.8
C7 C6 H6 116.8
C8 C7 C11 120.0(3)
C8 C7 C6 127.2(3)
C11 C7 C6 112.5(3)
C9 C8 C7 120.1(2)
C9 C8 H8 119.9
C7 C8 H8 119.9
C8 C9 C10 120.3(2)
C8 C9 H9 119.8
C10 C9 H9 119.8
C9 C10 N2 119.5(2)
C9 C10 H10 120.2
N2 C10 H10 120.2
C12 C11 C7 122.7(3)
C12 C11 N2 117.5(2)
C7 C11 N2 119.7(2)
C11 C12 N1 116.74(19)
C11 C12 C4 123.3(2)
N1 C12 C4 119.9(2)
N3 C13 C14 120.0(3)
N3 C13 H13 120.0
C14 C13 H13 120.0
C13 C14 C15 119.6(3)
C13 C14 H14 120.2
C15 C14 H14 120.2
C14 C15 C16 120.9(3)
C14 C15 H15 119.6
C16 C15 H15 119.6
C17 C16 C15 122.8(3)
C17 C16 C24 119.3(3)
C15 C16 C24 117.9(3)
C18 C17 C16 120.4(3)
C18 C17 H17 119.8
C16 C17 H17 119.8
C17 C18 C19 120.6(3)
C17 C18 H18 119.7
C19 C18 H18 119.7
C23 C19 C18 118.8(3)
C23 C19 C20 117.4(3)
C18 C19 C20 123.7(3)
C21 C20 C19 120.6(3)
C21 C20 H20 119.7
C19 C20 H20 119.7
C20 C21 C22 119.2(3)
C20 C21 H21 120.4
C22 C21 H21 120.4
N4 C22 C21 120.6(3)
N4 C22 H22 119.7
C21 C22 H22 119.7
N4 C23 C19 122.7(3)
N4 C23 C24 115.3(3)
C19 C23 C24 121.9(3)
N3 C24 C23 119.6(3)
N3 C24 C16 121.3(2)
C23 C24 C16 118.9(3)
N5 C25 C26 119.7(2)
N5 C25 H25 120.2
C26 C25 H25 120.2
C27 C26 C25 119.9(3)
C27 C26 H26 120.1
C25 C26 H26 120.1
C28 C27 C26 120.1(3)
C28 C27 H27 120.0
C26 C27 H27 120.0
C29 C28 C27 118.7(3)
C29 C28 C36 121.4(3)
C27 C28 C36 119.8(3)
C28 C29 C30 117.4(3)
C28 C29 H29 121.3
C30 C29 H29 121.3
C29 C30 C31 123.3(3)
C29 C30 H30 118.3
C31 C30 H30 118.3
C35 C31 C32 120.0(2)
C35 C31 C30 112.4(3)
C32 C31 C30 127.6(3)
C33 C32 C31 119.8(3)
C33 C32 H32 120.1
C31 C32 H32 120.1
C32 C33 C34 120.8(3)
C32 C33 H33 119.6
C34 C33 H33 119.6
N6 C34 C33 119.4(2)
N6 C34 H34 120.3
C33 C34 H34 120.3
C36 C35 C31 126.4(2)
C36 C35 N6 113.7(2)
C31 C35 N6 119.9(2)
C35 C36 C28 119.0(3)
C35 C36 N5 120.5(2)
C28 C36 N5 120.5(3)
C38 C37 C42 120.6(2)
C38 C37 P1 117.6(2)
C42 C37 P1 118.42(18)
C37 C38 C39 106.6(2)
C37 C38 H38 126.7
C39 C38 H38 126.7
C40 C39 C38 122.3(2)
C40 C39 H39A 106.7
C38 C39 H39A 106.7
C40 C39 H39B 106.7
C38 C39 H39B 106.7
H39A C39 H39B 106.6
C41 C40 C39 106.65(19)
C41 C40 H40A 110.4
C39 C40 H40A 110.4
C41 C40 H40B 110.4
C39 C40 H40B 110.4
H40A C40 H40B 108.6
C40 C41 C42 109.3(2)
C40 C41 H41A 109.8
C42 C41 H41A 109.8
C40 C41 H41B 109.8
C42 C41 H41B 109.8
H41A C41 H41B 108.3
C41 C42 C37 116.4(2)
C41 C42 H42A 108.2
C37 C42 H42A 108.2
C41 C42 H42B 108.2
C37 C42 H42B 108.2
H42A C42 H42B 107.3
C48 C43 C44 127.0(2)
C48 C43 P2 119.18(16)
C44 C43 P2 113.84(18)
C45 C44 C43 107.0(2)
C45 C44 H44A 110.3
C43 C44 H44A 110.3
C45 C44 H44B 110.3
C43 C44 H44B 110.3
H44A C44 H44B 108.6
C46 C45 C44 114.4(2)
C46 C45 H45A 108.6
C44 C45 H45A 108.4
C46 C45 H45B 112.7
C44 C45 H45B 107.1
H45A C45 H45B 105.2
C45 C46 C47 119.9(2)
C45 C46 H46A 107.3
C47 C46 H46A 107.3
C45 C46 H46B 107.3
C47 C46 H46B 107.3
H46A C46 H46B 106.9
C48 C47 C46 104.9(2)
C48 C47 H47A 110.8
C46 C47 H47A 110.8
C48 C47 H47B 110.8
C46 C47 H47B 110.8
H47A C47 H47B 108.8
C43 C48 C47 126.4(2)
C43 C48 H48 116.8
C47 C48 H48 116.8
C54 C49 C50 122.7(2)
C54 C49 P3 119.58(18)
C50 C49 P3 117.55(18)
C49 C50 C51 105.8(2)
C49 C50 H50A 110.6
C51 C50 H50A 110.6
C49 C50 H50B 110.6
C51 C50 H50B 110.6
H50A C50 H50B 108.7
C50 C51 C52 99.6(2)
C50 C51 H51A 111.9
C52 C51 H51A 111.9
C50 C51 H51B 111.9
C52 C51 H51B 111.9
H51A C51 H51B 109.6
C53 C52 C51 121.5(3)
C53 C52 H52A 106.9
C51 C52 H52A 106.9
C53 C52 H52B 106.9
C51 C52 H52B 106.9
H52A C52 H52B 106.7
C52 C53 C54 108.9(3)
C52 C53 H53A 109.9
C54 C53 H53A 109.9
C52 C53 H53B 109.9
C54 C53 H53B 109.9
H53A C53 H53B 108.3
C49 C54 C53 121.7(2)
C49 C54 H54 119.1
C53 C54 H54 119.1
C60 C55 C56 131.8(3)
C60 C55 P4 117.4(2)
C56 C55 P4 110.83(19)
C57 C56 C55 110.3(2)
C57 C56 H56A 109.6
C55 C56 H56A 109.6
C57 C56 H56B 109.6
C55 C56 H56B 109.6
H56A C56 H56B 108.1
C56 C57 C58 122.3(2)
C56 C57 H57A 106.8
C58 C57 H57A 106.8
C56 C57 H57B 106.8
C58 C57 H57B 106.8
H57A C57 H57B 106.6
C57 C58 C59 114.3(2)
C57 C58 H58A 108.7
C59 C58 H58A 108.7
C57 C58 H58B 108.7
C59 C58 H58B 108.7
H58A C58 H58B 107.6
C58 C59 C60 115.2(2)
C58 C59 H59A 108.5
C60 C59 H59A 108.5
C58 C59 H59B 108.5
C60 C59 H59B 108.5
H59A C59 H59B 107.5
C55 C60 C59 113.7(2)
C55 C60 H60 123.2
C59 C60 H60 123.2
C66 C61 C62 132.3(3)
C66 C61 P5 116.1(2)
C62 C61 P5 111.52(18)
C63 C62 C61 107.4(2)
C63 C62 H62A 110.2
C61 C62 H62A 110.2
C63 C62 H62B 110.2
C61 C62 H62B 110.2
H62A C62 H62B 108.5
C62 C63 C64 120.7(3)
C62 C63 H63A 107.2
C64 C63 H63A 107.2
C62 C63 H63B 107.2
C64 C63 H63B 107.2
H63A C63 H63B 106.8
C63 C64 C65 106.5(2)
C63 C64 H64A 110.4
C65 C64 H64A 110.4
C63 C64 H64B 110.4
C65 C64 H64B 110.4
H64A C64 H64B 108.6
C66 C65 C64 120.0(3)
C66 C65 H65A 107.3
C64 C65 H65A 107.3
C66 C65 H65B 107.3
C64 C65 H65B 107.3
H65A C65 H65B 106.9
C61 C66 C65 112.7(3)
C61 C66 H66 123.6
C65 C66 H66 123.6
C72 C67 C68 127.7(2)
C72 C67 P6 118.7(2)
C68 C67 P6 112.63(19)
C67 C68 C69 110.1(2)
C67 C68 H68A 109.6
C69 C68 H68A 109.6
C67 C68 H68B 109.6
C69 C68 H68B 109.6
H68A C68 H68B 108.2
C68 C69 C70 115.5(2)
C68 C69 H69A 108.4
C70 C69 H69A 108.4
C68 C69 H69B 108.4
C70 C69 H69B 108.4
H69A C69 H69B 107.5
C71 C70 C69 110.0(2)
C71 C70 H70A 109.7
C69 C70 H70A 109.7
C71 C70 H70B 109.7
C69 C70 H70B 109.7
H70A C70 H70B 108.2
C70 C71 C72 107.4(2)
C70 C71 H71A 110.2
C72 C71 H71A 110.2
C70 C71 H71B 110.2
C72 C71 H71B 110.2
H71A C71 H71B 108.5
C67 C72 C71 117.3(3)
C67 C72 H72 121.4
C71 C72 H72 121.4
C78 C73 C74 127.7(2)
C78 C73 P7 113.6(2)
C74 C73 P7 117.92(18)
C73 C74 C75 110.6(2)
C73 C74 H74A 109.5
C75 C74 H74A 109.5
C73 C74 H74B 109.5
C75 C74 H74B 109.5
H74A C74 H74B 108.1
C76 C75 C74 119.3(2)
C76 C75 H75A 107.5
C74 C75 H75A 107.5
C76 C75 H75B 107.5
C74 C75 H75B 107.5
H75A C75 H75B 107.0
C77 C76 C75 110.1(3)
C77 C76 H76A 109.6
C75 C76 H76A 109.6
C77 C76 H76B 109.6
C75 C76 H76B 109.6
H76A C76 H76B 108.2
C78 C77 C76 111.8(2)
C78 C77 H77A 109.3
C76 C77 H77A 109.3
C78 C77 H77B 109.3
C76 C77 H77B 109.3
H77A C77 H77B 107.9
C73 C78 C77 117.6(3)
C73 C78 H78 121.2
C77 C78 H78 121.2
O30 C79 O31 129.49(19)
O30 C79 C80 115.72(19)
O31 C79 C80 114.6(2)
C85 C80 C81 120.0(2)
C85 C80 C79 122.8(2)
C81 C80 C79 117.1(2)
C82 C81 C80 119.7(3)
C82 C81 H81 120.2
C80 C81 H81 120.2
C81 C82 C83 120.9(3)
C81 C82 H82 119.5
C83 C82 H82 119.5
C82 C83 C84 119.1(3)
C82 C83 H83 120.5
C84 C83 H83 120.5
C85 C84 C83 120.2(2)
C85 C84 H84 119.9
C83 C84 H84 119.9
C80 C85 C84 120.1(2)
C80 C85 H85 120.0
C84 C85 H85 120.0
O33 C86 O32 134.4(2)
O33 C86 C87 110.7(2)
O32 C86 C87 114.7(2)
C92 C87 C88 119.8(3)
C92 C87 C86 120.6(3)
C88 C87 C86 119.2(2)
C89 C88 C87 120.3(3)
C89 C88 H88 119.8
C87 C88 H88 119.8
C88 C89 C90 119.7(3)
C88 C89 H89 120.1
C90 C89 H89 120.1
C89 C90 C91 119.9(3)
C89 C90 H90 120.1
C91 C90 H90 120.0
C92 C91 C90 119.3(3)
C92 C91 H91 120.3
C90 C91 H91 120.3
C87 C92 C91 121.0(3)
C87 C92 H92 119.5
C91 C92 H92 119.5
O35 C93 O34 127.8(2)
O35 C93 C94 118.1(2)
O34 C93 C94 113.8(2)
C99 C94 C95 120.0(2)
C99 C94 C93 119.5(2)
C95 C94 C93 120.4(2)
C96 C95 C94 120.0(2)
C96 C95 H95 120.0
C94 C95 H95 120.0
C95 C96 C97 120.1(3)
C95 C96 H96 120.0
C97 C96 H96 120.0
C98 C97 C96 119.8(3)
C98 C97 H97 120.1
C96 C97 H97 120.1
C97 C98 C99 120.4(3)
C97 C98 H98 119.8
C99 C98 H98 119.8
C94 C99 C98 119.7(2)
C94 C99 H99 120.2
C98 C99 H99 120.2
O37 C100 O36 131.34(18)
O37 C100 C101 114.1(2)
O36 C100 C101 112.75(18)
C102 C101 C106 119.8(2)
C102 C101 C100 124.4(2)
C106 C101 C100 115.7(2)
C101 C102 C103 120.0(2)
C101 C102 H102 120.0
C103 C102 H102 120.0
C102 C103 C104 119.9(2)
C102 C103 H103 120.0
C104 C103 H103 120.0
C105 C104 C103 120.1(2)
C105 C104 H104 120.0
C103 C104 H104 120.0
C104 C105 C106 119.9(2)
C104 C105 H105 120.0
C106 C105 H105 120.0
C105 C106 C101 120.2(2)
C105 C106 H106 119.9
C101 C106 H106 119.9
O38 C107 O39 133.1(2)
O38 C107 C108 116.8(3)
O39 C107 C108 110.0(2)
C109 C108 C113 119.5(3)
C109 C108 C107 116.1(3)
C113 C108 C107 124.5(3)
C108 C109 C110 120.5(3)
C108 C109 H109 119.7
C110 C109 H109 119.7
C111 C110 C109 120.0(3)
C111 C110 H110 120.0
C109 C110 H110 120.0
C110 C111 C112 119.5(3)
C110 C111 H111 120.3
C112 C111 H111 120.3
C113 C112 C111 120.3(3)
C113 C112 H112 119.8
C111 C112 H112 119.8
C112 C113 C108 120.2(3)
C112 C113 H113 119.9
C108 C113 H113 119.9
O40 C114 O41 132.42(19)
O40 C114 C115 115.0(2)
O41 C114 C115 112.6(2)
C120 C115 C116 119.6(2)
C120 C115 C114 118.0(3)
C116 C115 C114 122.3(3)
C117 C116 C115 120.0(3)
C117 C116 H116 120.0
C115 C116 H116 120.0
C116 C117 C118 120.1(3)
C116 C117 H117 119.9
C118 C117 H117 119.9
C119 C118 C117 119.8(3)
C119 C118 H118 120.1
C117 C118 H118 120.1
C120 C119 C118 120.0(3)
C120 C119 H119 120.0
C118 C119 H119 120.0
C119 C120 C115 120.5(2)
C119 C120 H120 119.8
C115 C120 H120 119.8
H1WA O1W H1WB 109.5
H2WA O2W H2WB 109.5
H3WA O3W H3WB 109.5
H4WA O4W H4WB 109.5
H5WA O5W H5WB 109.5
H6WA O6W H6WB 109.5
H7WA O7W H7WB 109.5
H8WA O8W H8WB 109.5
H9WA O9W H9WB 109.5
H10E O10W H10F 109.5
H11E O11W H11F 109.5
H12E O12W H12F 109.5
H13E O13W H13F 109.5
H14E O14W H14F 109.4
H15E O15W H15F 109.5
H16E O16W H16F 109.4
H17E O17W H17F 109.6
H18E O18W H18F 109.5
H19E O19W H19F 109.5
H20A O20W H20B 108.0
H21E O21W H21F 109.4
H22F O22W H22E 109.5
H23E O23W H23F 109.5
H24E O24W H24F 99.7
H25E O25W H25F 109.5
H26E O26W H26F 109.5
H27E O27W H27F 109.5
H28E O28W H28F 109.5
H29W O29W H29F 109.5
H30E O30W H30F 109.5
H31E O31W H31F 109.5
H32E O32W H32F 109.5
H33E O33W H33F 109.5
H34W O34W H34F 103.6

loop_
_geom_bond_atom_site_label_1
_geom_bond_atom_site_label_2
_geom_bond_distance
Mn1 O1 1.7989(18)
Mn1 O17 1.9170(17)
Mn1 N1 2.0796(18)
Mn1 N2 2.084(2)
Mn1 O9 2.2079(16)
Mn1 O30 2.2256(15)
Mn2 O2 1.799(2)
Mn2 O11 1.9146(19)
Mn2 N3 2.059(3)
Mn2 N4 2.089(2)
Mn2 O12 2.1149(18)
Mn2 O32 2.141(2)
Mn3 O3 1.8557(18)
Mn3 O14 1.9594(17)
Mn3 N5 2.014(3)
Mn3 N6 2.104(2)
Mn3 O15 2.146(2)
Mn3 O34 2.170(2)
Mn4 O1 1.8851(17)
Mn4 O31 1.9002(17)
Mn4 O5 1.9329(19)
Mn4 O26 1.9923(17)
Mn4 O36 2.1491(15)
Mn4 O16 2.3602(16)
Mn4 Mn5 2.9766(7)
Mn5 O4 1.8661(15)
Mn5 O5 1.9112(19)
Mn5 O18 1.9457(19)
Mn5 O10 1.9870(17)
Mn5 O1 2.1178(16)
Mn5 O6 2.5247(16)
Mn5 Mn9 3.0841(7)
Mn5 Mn7 3.1063(5)
Mn6 O6 1.8915(17)
Mn6 O2 1.895(2)
Mn6 O20 1.9045(18)
Mn6 O33 1.933(2)
Mn6 O38 2.161(2)
Mn6 O10 2.3734(19)
Mn6 Mn7 2.9633(7)
Mn7 O6 1.8631(14)
Mn7 O13 1.921(2)
Mn7 O4 1.9359(15)
Mn7 O21 1.9779(17)
Mn7 O2 2.081(2)
Mn7 O7 2.4645(16)
Mn7 Mn9 3.0957(7)
Mn8 O3 1.8237(17)
Mn8 O7 1.918(2)
Mn8 O35 1.930(2)
Mn8 O23 1.9629(18)
Mn8 O40 2.127(2)
Mn8 O13 2.3231(18)
Mn8 Mn9 2.9620(5)
Mn9 O7 1.8946(16)
Mn9 O4 1.8982(16)
Mn9 O16 1.9459(17)
Mn9 O24 1.9831(18)
Mn9 O3 2.1024(18)
Mn9 O5 2.5176(19)
Mn10 O8 1.8670(17)
Mn10 O27 1.8943(15)
Mn10 O5 1.8957(19)
Mn10 O37 1.9656(16)
Mn10 O25 2.110(2)
Mn10 P7 2.9533(8)
Mn10 Mn12 3.1935(6)
Mn10 Mn11 3.1964(8)
Mn11 O8 1.8789(18)
Mn11 O6 1.9509(16)
Mn11 O39 1.9572(19)
Mn11 O28 1.968(2)
Mn11 O19 2.1018(15)
Mn11 P7 2.9669(9)
Mn11 Mn12 3.1635(8)
Mn12 O8 1.8397(18)
Mn12 O29 1.9107(16)
Mn12 O7 1.9175(18)
Mn12 O41 1.9210(18)
Mn12 O22 2.1780(19)
P1 O9 1.4631(18)
P1 O10 1.480(2)
P1 O11 1.562(2)
P1 C37 1.804(3)
P2 O12 1.4593(18)
P2 O14 1.5248(18)
P2 O13 1.553(2)
P2 C43 1.795(2)
P3 O15 1.450(2)
P3 O17 1.4815(19)
P3 O16 1.5265(19)
P3 C49 1.799(2)
P4 O19 1.4989(18)
P4 O18 1.521(2)
P4 O20 1.5661(19)
P4 C55 1.809(3)
P5 O21 1.455(2)
P5 O23 1.470(2)
P5 O22 1.504(2)
P5 C61 1.803(3)
P6 O26 1.4603(19)
P6 O24 1.479(2)
P6 O25 1.513(2)
P6 C67 1.798(3)
P7 O28 1.485(2)
P7 O27 1.4994(18)
P7 O29 1.5539(18)
P7 C73 1.805(3)
N1 C12 1.391(2)
N1 C1 1.395(3)
N2 C10 1.390(2)
N2 C11 1.392(3)
N3 C24 1.370(3)
N3 C13 1.390(3)
N4 C22 1.364(3)
N4 C23 1.369(3)
N5 C25 1.384(3)
N5 C36 1.389(3)
N6 C34 1.384(3)
N6 C35 1.405(2)
O30 C79 1.212(2)
O31 C79 1.217(2)
O32 C86 1.220(3)
O33 C86 1.220(3)
O34 C93 1.219(3)
O35 C93 1.214(3)
O36 C100 1.221(2)
O37 C100 1.217(2)
O38 C107 1.219(3)
O39 C107 1.220(3)
O40 C114 1.218(2)
O41 C114 1.221(2)
C1 C2 1.401(4)
C1 H1 0.9300
C2 C3 1.400(4)
C2 H2 0.9300
C3 C4 1.374(4)
C3 H3 0.9300
C4 C5 1.388(4)
C4 C12 1.391(3)
C5 C6 1.382(5)
C5 H5 0.9300
C6 C7 1.422(4)
C6 H6 0.9300
C7 C8 1.386(4)
C7 C11 1.388(4)
C8 C9 1.386(4)
C8 H8 0.9300
C9 C10 1.388(3)
C9 H9 0.9300
C10 H10 0.9300
C11 C12 1.331(4)
C13 C14 1.394(4)
C13 H13 0.9300
C14 C15 1.397(4)
C14 H14 0.9300
C15 C16 1.401(4)
C15 H15 0.9300
C16 C17 1.395(4)
C16 C24 1.408(4)
C17 C18 1.385(4)
C17 H17 0.9300
C18 C19 1.392(5)
C18 H18 0.9300
C19 C23 1.381(5)
C19 C20 1.410(4)
C20 C21 1.382(5)
C20 H20 0.9300
C21 C22 1.404(4)
C21 H21 0.9300
C22 H22 0.9300
C23 C24 1.387(4)
C25 C26 1.399(4)
C25 H25 0.9300
C26 C27 1.395(4)
C26 H26 0.9300
C27 C28 1.384(4)
C27 H27 0.9300
C28 C29 1.378(4)
C28 C36 1.384(4)
C29 C30 1.405(5)
C29 H29 0.9300
C30 C31 1.451(4)
C30 H30 0.9300
C31 C35 1.384(4)
C31 C32 1.389(4)
C32 C33 1.384(4)
C32 H32 0.9300
C33 C34 1.390(4)
C33 H33 0.9300
C34 H34 0.9300
C35 C36 1.345(4)
C37 C38 1.337(4)
C37 C42 1.524(3)
C38 C39 1.536(3)
C38 H38 0.9300
C39 C40 1.530(3)
C39 H39A 0.9700
C39 H39B 0.9700
C40 C41 1.516(4)
C40 H40A 0.9700
C40 H40B 0.9700
C41 C42 1.520(3)
C41 H41A 0.9700
C41 H41B 0.9700
C42 H42A 0.9700
C42 H42B 0.9700
C43 C48 1.347(3)
C43 C44 1.520(4)
C44 C45 1.518(4)
C44 H44A 0.9700
C44 H44B 0.9700
C45 C46 1.515(4)
C45 H45A 0.9701
C45 H45B 0.9050
C46 C47 1.525(4)
C46 H46A 0.9700
C46 H46B 0.9700
C47 C48 1.515(4)
C47 H47A 0.9700
C47 H47B 0.9700
C48 H48 0.9300
C49 C54 1.339(3)
C49 C50 1.502(3)
C50 C51 1.538(4)
C50 H50A 0.9700
C50 H50B 0.9700
C51 C52 1.548(5)
C51 H51A 0.9700
C51 H51B 0.9700
C52 C53 1.509(4)
C52 H52A 0.9700
C52 H52B 0.9700
C53 C54 1.520(4)
C53 H53A 0.9700
C53 H53B 0.9700
C54 H54 0.9300
C55 C60 1.335(4)
C55 C56 1.506(4)
C56 C57 1.503(4)
C56 H56A 0.9700
C56 H56B 0.9700
C57 C58 1.504(4)
C57 H57A 0.9700
C57 H57B 0.9700
C58 C59 1.513(4)
C58 H58A 0.9700
C58 H58B 0.9700
C59 C60 1.534(4)
C59 H59A 0.9700
C59 H59B 0.9700
C60 H60 0.9300
C61 C66 1.330(4)
C61 C62 1.530(4)
C62 C63 1.504(4)
C62 H62A 0.9700
C62 H62B 0.9700
C63 C64 1.521(4)
C63 H63A 0.9700
C63 H63B 0.9700
C64 C65 1.528(5)
C64 H64A 0.9700
C64 H64B 0.9700
C65 C66 1.517(4)
C65 H65A 0.9700
C65 H65B 0.9700
C66 H66 0.9300
C67 C72 1.337(4)
C67 C68 1.518(4)
C68 C69 1.527(4)
C68 H68A 0.9700
C68 H68B 0.9700
C69 C70 1.534(4)
C69 H69A 0.9700
C69 H69B 0.9700
C70 C71 1.514(4)
C70 H70A 0.9700
C70 H70B 0.9700
C71 C72 1.535(4)
C71 H71A 0.9700
C71 H71B 0.9700
C72 H72 0.9300
C73 C78 1.333(4)
C73 C74 1.513(4)
C74 C75 1.527(4)
C74 H74A 0.9700
C74 H74B 0.9700
C75 C76 1.520(5)
C75 H75A 0.9700
C75 H75B 0.9700
C76 C77 1.519(4)
C76 H76A 0.9700
C76 H76B 0.9700
C77 C78 1.516(4)
C77 H77A 0.9700
C77 H77B 0.9700
C78 H78 0.9300
C79 C80 1.512(3)
C80 C85 1.389(3)
C80 C81 1.390(3)
C81 C82 1.386(4)
C81 H81 0.9300
C82 C83 1.392(4)
C82 H82 0.9300
C83 C84 1.395(4)
C83 H83 0.9300
C84 C85 1.393(3)
C84 H84 0.9300
C85 H85 0.9300
C86 C87 1.511(4)
C87 C92 1.378(4)
C87 C88 1.393(4)
C88 C89 1.386(4)
C88 H88 0.9300
C89 C90 1.397(5)
C89 H89 0.9300
C90 C91 1.403(4)
C90 H90 0.9300
C91 C92 1.385(4)
C91 H91 0.9300
C92 H92 0.9300
C93 C94 1.511(4)
C94 C99 1.390(4)
C94 C95 1.391(4)
C95 C96 1.388(4)
C95 H95 0.9300
C96 C97 1.393(4)
C96 H96 0.9300
C97 C98 1.382(4)
C97 H97 0.9300
C98 C99 1.394(4)
C98 H98 0.9300
C99 H99 0.9300
C100 C101 1.505(3)
C101 C102 1.389(4)
C101 C106 1.397(3)
C102 C103 1.389(4)
C102 H102 0.9300
C103 C104 1.400(3)
C103 H103 0.9300
C104 C105 1.384(3)
C104 H104 0.9300
C105 C106 1.389(3)
C105 H105 0.9300
C106 H106 0.9300
C107 C108 1.520(4)
C108 C109 1.376(5)
C108 C113 1.396(4)
C109 C110 1.393(4)
C109 H109 0.9300
C110 C111 1.381(4)
C110 H110 0.9300
C111 C112 1.397(5)
C111 H111 0.9300
C112 C113 1.375(4)
C112 H112 0.9300
C113 H113 0.9300
C114 C115 1.520(3)
C115 C120 1.382(4)
C115 C116 1.396(4)
C116 C117 1.378(4)
C116 H116 0.9300
C117 C118 1.393(4)
C117 H117 0.9300
C118 C119 1.386(5)
C118 H118 0.9300
C119 C120 1.381(4)
C119 H119 0.9300
C120 H120 0.9300
O1W H1WA 0.8507
O1W H1WB 0.8497
O2W H2WA 0.8500
O2W H2WB 0.8499
O3W H3WA 0.8502
O3W H3WB 0.8499
O4W H4WA 0.8502
O4W H4WB 0.8501
O5W H5WA 0.8500
O5W H5WB 0.8499
O6W H6WA 0.8500
O6W H6WB 0.8502
O7W H7WA 0.8498
O7W H7WB 0.8499
O8W H8WA 0.8499
O8W H8WB 0.8498
O9W H9WA 0.8501
O9W H9WB 0.8500
O10W H10E 0.8498
O10W H10F 0.8500
O11W H11E 0.8500
O11W H11F 0.8499
O12W H12E 0.8501
O12W H12F 0.8498
O13W H13E 0.8498
O13W H13F 0.8502
O14W H14E 0.8499
O14W H14F 0.8507
O15W H15E 0.8504
O15W H15F 0.8500
O16W H16E 0.8505
O16W H16F 0.8500
O17W H17E 0.8500
O17W H17F 0.8500
O18W H18E 0.8501
O18W H18F 0.8498
O19W H19E 0.8502
O19W H19F 0.8501
O20W H20A 0.8503
O20W H20B 0.8497
O21W H21E 0.8503
O21W H21F 0.8501
O22W H22F 0.8497
O22W H22E 0.8500
O23W H23E 0.8499
O23W H23F 0.8500
O24W H24E 0.8503
O24W H24F 0.8498
O25W H25E 0.8500
O25W H25F 0.8497
O26W H26E 0.8501
O26W H26F 0.8502
O27W H27E 0.8503
O27W H27F 0.8501
O28W H28E 0.8500
O28W H28F 0.8499
O29W H29W 0.8498
O29W H29F 0.8501
O30W H30E 0.8499
O30W H30F 0.8501
O31W H31E 0.8498
O31W H31F 0.8500
O32W H32E 0.8501
O32W H32F 0.8500
O33W H33E 0.8498
O33W H33F 0.8499
O34W H34W 0.8499
O34W H34F 0.8500
